data_4115483
loop_
_publ_author_name
'Li Xu'
'Angel Ugrinov'
'Slavi C. Sevov'

_publ_section_title
;
 Stabilization of Ozone-like [Bi3]3- in the Heteroatomic closo-Clusters
 [Bi3Cr2(CO)6]3- and [Bi3Mo2(CO)6]3-
;
_journal_name_full 'Journal of the American Chemical Society'
_journal_page_first 4091
_journal_page_last 4092
_journal_paper_doi 10.1021/ja0038732
_journal_volume 123
_journal_year 2001
_chemical_formula_sum 'C108 H204 Bi6 K6 Mo4 N16 O42'
_chemical_formula_weight 4271.11
_chemical_name_systematic
;
K(K-crypt)5[Bi3Mo2(CO)6]2*3en
;
_space_group_IT_number 2
_symmetry_cell_setting triclinic
_symmetry_space_group_name_Hall '-P 1'
_symmetry_space_group_name_H-M 'P -1'
_atom_sites_solution_hydrogens geom
_atom_sites_solution_primary direct
_atom_sites_solution_secondary difmap
_audit_creation_method SHELXL-97
_cell_angle_alpha 91.602(6)
_cell_angle_beta 102.387(6)
_cell_angle_gamma 91.953(6)
_cell_formula_units_Z 2
_cell_length_a 12.635(4)
_cell_length_b 21.115(6)
_cell_length_c 29.197(8)
_cell_measurement_temperature 170(2)
_cell_volume 7599(4)
_computing_cell_refinement 'Bruker SMART'
_computing_data_collection 'Bruker SMART'
_computing_data_reduction 'Bruker SHELXTL'
_computing_molecular_graphics 'Bruker SHELXTL'
_computing_publication_material 'Bruker SHELXTL'
_computing_structure_refinement 'SHELXL-97 (Sheldrick, 1997)'
_computing_structure_solution 'SHELXS-97 (Sheldrick, 1990)'
_diffrn_ambient_temperature 170(2)
_diffrn_measured_fraction_theta_full 0.985
_diffrn_measured_fraction_theta_max 0.985
_diffrn_measurement_device_type 'CCD area detector'
_diffrn_measurement_method 'phi and omega scans'
_diffrn_radiation_monochromator graphite
_diffrn_radiation_source 'fine-focus sealed tube'
_diffrn_radiation_type MoK\a
_diffrn_radiation_wavelength 0.71073
_diffrn_reflns_av_R_equivalents 0.0947
_diffrn_reflns_av_sigmaI/netI 0.1762
_diffrn_reflns_limit_h_max 15
_diffrn_reflns_limit_h_min -15
_diffrn_reflns_limit_k_max 26
_diffrn_reflns_limit_k_min -26
_diffrn_reflns_limit_l_max 36
_diffrn_reflns_limit_l_min -36
_diffrn_reflns_number 69305
_diffrn_reflns_theta_full 26.47
_diffrn_reflns_theta_max 26.47
_diffrn_reflns_theta_min 1.89
_exptl_absorpt_coefficient_mu 7.479
_exptl_absorpt_correction_T_max 1.000000
_exptl_absorpt_correction_T_min 0.697553
_exptl_absorpt_correction_type none
_exptl_absorpt_process_details SADABS
_exptl_crystal_colour brown
_exptl_crystal_density_diffrn 1.867
_exptl_crystal_description irregular
_exptl_crystal_F_000 4160
_exptl_crystal_size_max 0.42
_exptl_crystal_size_mid 0.27
_exptl_crystal_size_min 0.15
_refine_diff_density_max 4.295
_refine_diff_density_min -1.765
_refine_diff_density_rms 0.366
_refine_ls_extinction_coef 0.00121(7)
_refine_ls_extinction_expression Fc^*^=kFc[1+0.001xFc^2^\l^3^/sin(2\q)]^-1/4^
_refine_ls_extinction_method SHELXL
_refine_ls_goodness_of_fit_ref 1.088
_refine_ls_hydrogen_treatment mixed
_refine_ls_matrix_type fullcycle
_refine_ls_number_parameters 1640
_refine_ls_number_reflns 30953
_refine_ls_number_restraints 0
_refine_ls_restrained_S_all 1.088
_refine_ls_R_factor_all 0.1724
_refine_ls_R_factor_gt 0.1303
_refine_ls_shift/su_max 0.850
_refine_ls_shift/su_mean 0.021
_refine_ls_structure_factor_coef Fsqd
_refine_ls_weighting_details 'calc w=1/[\s^2^(Fo^2^)+(0.0001P)^2^+646.6719P] where P=(Fo^2^+2Fc^2^)/3'
_refine_ls_weighting_scheme calc
_refine_ls_wR_factor_gt 0.3148
_refine_ls_wR_factor_ref 0.3386
_reflns_number_gt 19907
_reflns_number_total 30953
_reflns_threshold_expression >2sigma(I)
_cod_data_source_file ja0038732_1.cif
_cod_data_source_block Bi3Mo2(CO)6
_cod_database_code 4115483

loop_
_symmetry_equiv_pos_as_xyz
'x, y, z'
'-x, -y, -z'

loop_
_atom_site_label
_atom_site_type_symbol
_atom_site_fract_x
_atom_site_fract_y
_atom_site_fract_z
_atom_site_U_iso_or_equiv
_atom_site_adp_type
_atom_site_occupancy
_atom_site_symmetry_multiplicity
_atom_site_calc_flag
_atom_site_refinement_flags
Bi1 Bi 0.78712(8) 0.48309(5) 0.72410(3) 0.0341(3) Uani 1 1 d .
Bi2 Bi 1.22415(8) -0.00994(6) 0.77353(4) 0.0403(3) Uani 1 1 d .
Bi3 Bi 0.86357(8) -0.02643(5) 0.73887(4) 0.0384(3) Uani 1 1 d .
Bi4 Bi 0.94900(10) 0.59336(5) 0.74366(4) 0.0424(3) Uani 1 1 d .
Bi5 Bi 1.14899(8) 0.51790(5) 0.76272(4) 0.0369(3) Uani 1 1 d .
Bi6 Bi 1.04987(12) -0.11237(5) 0.75603(4) 0.0499(3) Uani 1 1 d .
Mo1 Mo 0.97983(16) 0.46866(9) 0.68877(7) 0.0241(4) Uani 1 1 d .
Mo2 Mo 1.04183(16) 0.01677(9) 0.70189(7) 0.0245(4) Uani 1 1 d .
Mo3 Mo 1.03977(16) 0.01442(9) 0.81304(7) 0.0256(4) Uani 1 1 d .
Mo4 Mo 0.97148(17) 0.46712(9) 0.79818(7) 0.0257(4) Uani 1 1 d .
K1 K 1.5656(4) -0.2337(3) 0.87262(19) 0.0310(11) Uani 1 1 d .
K2 K 0.5513(4) 0.2570(3) 0.72481(19) 0.0311(11) Uani 1 1 d .
K3 K 0.4487(5) 0.7378(3) 0.6270(2) 0.0354(12) Uani 1 1 d .
K4 K 0.8978(4) 0.2575(2) 0.00807(19) 0.0300(11) Uani 1 1 d .
K5 K 0.9058(4) 0.7482(2) 0.51270(17) 0.0260(10) Uani 1 1 d .
K6 K 1.1147(5) 0.2545(3) 0.7691(2) 0.0348(12) Uani 1 1 d .
O1 O 1.3635(13) -0.1895(8) 0.8829(6) 0.034(4) Uani 1 1 d .
O2 O 1.3793(12) -0.3149(8) 0.8519(6) 0.032(4) Uani 1 1 d .
O3 O 0.6850(14) 0.3044(8) 0.0025(6) 0.035(4) Uani 1 1 d .
O4 O 0.6430(14) 0.6756(10) 0.6238(6) 0.040(4) Uani 1 1 d .
O5 O 0.7013(15) 0.8022(9) 0.5054(7) 0.043(5) Uani 1 1 d .
O6 O 1.6173(15) -0.1486(9) 0.8064(7) 0.041(4) Uani 1 1 d .
O7 O 0.6496(15) 0.8067(9) 0.6462(6) 0.039(4) Uani 1 1 d .
O8 O 0.4985(16) 0.3665(9) 0.7746(7) 0.044(5) Uani 1 1 d .
O9 O 0.9541(15) 0.7958(8) 0.4321(6) 0.036(4) Uani 1 1 d .
O10 O 1.6903(16) -0.1686(9) 0.9538(6) 0.042(5) Uani 1 1 d .
O11 O 0.7137(14) 0.6700(8) 0.4940(6) 0.036(4) Uani 1 1 d .
O12 O 0.3512(16) 0.2159(9) 0.6666(6) 0.041(5) Uani 1 1 d .
O13 O 1.0242(14) 0.2104(9) -0.0526(6) 0.037(4) Uani 1 1 d .
O14 O 0.6215(18) 0.3302(9) 0.6585(7) 0.046(5) Uani 1 1 d .
O15 O 1.0236(15) 0.6777(9) 0.4615(6) 0.036(4) Uani 1 1 d .
O16 O 0.3160(17) 0.6723(9) 0.5465(7) 0.045(5) Uani 1 1 d .
O17 O 0.7408(15) 0.2239(9) 0.6971(6) 0.036(4) Uani 1 1 d .
O18 O 0.4706(14) 0.1303(8) 0.7309(7) 0.038(4) Uani 1 1 d .
O19 O 1.6751(15) -0.2774(9) 0.8040(7) 0.041(4) Uani 1 1 d .
O20 O 1.0072(15) 0.3286(8) 0.0885(7) 0.038(4) Uani 1 1 d .
O21 O 0.3852(16) 0.6653(10) 0.6995(7) 0.046(5) Uani 1 1 d .
O22 O 1.6756(15) -0.3036(11) 0.9465(8) 0.054(6) Uani 1 1 d .
O23 O 0.9920(15) 0.1982(9) 0.0904(6) 0.037(4) Uani 1 1 d .
O24 O 0.7079(15) 0.1769(8) -0.0213(7) 0.040(4) Uani 1 1 d .
O25 O 0.3486(16) 0.8077(10) 0.5479(8) 0.053(6) Uani 1 1 d .
O26 O 0.9529(15) 0.3345(10) -0.0612(7) 0.043(5) Uani 1 1 d .
O27 O 0.984(2) 0.7105(9) 0.6058(7) 0.053(6) Uani 1 1 d .
O28 O 0.6545(17) 0.2856(13) 0.8184(7) 0.059(6) Uani 1 1 d .
O29 O 0.363(2) 0.7973(12) 0.6968(8) 0.066(7) Uani 1 1 d .
O30 O 1.043(2) 0.8302(10) 0.5792(7) 0.067(7) Uani 1 1 d .
N1 N 0.4418(19) 0.5961(12) 0.6186(8) 0.043(6) Uani 1 1 d .
N2 N 0.454(2) 0.8798(12) 0.6347(11) 0.063(8) Uani 1 1 d .
N3 N 0.9249(19) 0.1197(9) 0.0036(9) 0.039(5) Uani 1 1 d .
N4 N 0.9223(18) 0.6137(9) 0.5294(7) 0.032(5) Uani 1 1 d .
N5 N 0.8654(19) 0.3950(10) 0.0125(8) 0.038(5) Uani 1 1 d .
N6 N 1.5420(19) -0.0942(11) 0.8873(9) 0.042(6) Uani 1 1 d .
N7 N 1.5894(19) -0.3753(11) 0.8584(9) 0.043(6) Uani 1 1 d .
N8 N 0.8905(18) 0.8836(10) 0.4991(8) 0.036(5) Uani 1 1 d .
N9 N 0.6922(18) 0.1621(12) 0.7788(9) 0.048(6) Uani 1 1 d .
N10 N 0.4051(17) 0.3535(10) 0.6726(9) 0.040(5) Uani 1 1 d .
CO1 C 1.152(2) 0.0144(11) 0.8716(7) 0.035(6) Uani 1 1 d .
OC1 O 1.2049(17) 0.0170(11) 0.9088(7) 0.051(5) Uani 1 1 d .
CO2 C 1.092(2) 0.4712(11) 0.8552(8) 0.029(5) Uani 1 1 d .
OC2 O 1.1475(16) 0.4748(11) 0.8897(6) 0.047(5) Uani 1 1 d .
CO3 C 1.0238(17) 0.3826(11) 0.6913(7) 0.024(5) Uani 1 1 d .
OC3 O 1.0552(14) 0.3304(7) 0.6963(5) 0.029(4) Uani 1 1 d .
CO4 C 1.036(2) 0.1065(13) 0.8150(10) 0.039(7) Uani 1 1 d .
OC4 O 1.0341(16) 0.1618(8) 0.8134(6) 0.039(4) Uani 1 1 d .
CO5 C 1.052(2) 0.1080(14) 0.7008(10) 0.040(7) Uani 1 1 d .
OC5 O 1.0569(13) 0.1633(7) 0.6988(6) 0.028(4) Uani 1 1 d .
CO6 C 0.968(2) 0.3759(14) 0.7999(9) 0.037(6) Uani 1 1 d .
OC6 O 0.959(2) 0.3190(9) 0.8009(7) 0.053(6) Uani 1 1 d .
CO7 C 1.092(3) 0.4841(13) 0.6522(9) 0.041(6) Uani 1 1 d .
OC7 O 1.1506(17) 0.4922(10) 0.6271(7) 0.047(5) Uani 1 1 d .
CO8 C 0.8630(18) 0.4735(12) 0.8350(8) 0.028(5) Uani 1 1 d .
OC8 O 0.7979(16) 0.4780(10) 0.8600(7) 0.046(5) Uani 1 1 d .
CO9 C 0.923(2) 0.0112(11) 0.8478(8) 0.028(5) Uani 1 1 d .
OC9 O 0.8586(15) 0.0105(9) 0.8705(8) 0.045(5) Uani 1 1 d .
CO10 C 1.150(2) 0.0110(10) 0.6632(9) 0.029(5) Uani 1 1 d .
OC10 O 1.2034(14) 0.0078(8) 0.6360(6) 0.034(4) Uani 1 1 d .
CO11 C 0.8637(19) 0.4592(10) 0.6344(9) 0.029(5) Uani 1 1 d .
OC11 O 0.7986(14) 0.4513(9) 0.5961(6) 0.039(4) Uani 1 1 d .
CO12 C 0.919(2) 0.0152(11) 0.6467(9) 0.038(7) Uani 1 1 d .
OC12 O 0.8641(18) 0.0118(10) 0.6080(7) 0.055(6) Uani 1 1 d .
C1 C 0.366(3) 0.3923(13) 0.7059(11) 0.048(7) Uani 1 1 d .
H1A H 0.3109 0.3674 0.7181 0.058 Uiso 1 1 calc R
H1B H 0.3300 0.4289 0.6896 0.058 Uiso 1 1 calc R
C2 C 0.939(3) 0.6035(14) 0.5799(10) 0.048(7) Uani 1 1 d .
H2A H 0.9652 0.5602 0.5857 0.058 Uiso 1 1 calc R
H2B H 0.8674 0.6048 0.5886 0.058 Uiso 1 1 calc R
C3 C 1.025(2) 0.6090(13) 0.4654(9) 0.042(7) Uani 1 1 d .
H3A H 0.9615 0.5884 0.4435 0.051 Uiso 1 1 calc R
H3B H 1.0918 0.5926 0.4578 0.051 Uiso 1 1 calc R
C4 C 1.634(2) -0.0847(13) 0.8202(10) 0.043(7) Uani 1 1 d .
H4A H 1.6396 -0.0591 0.7929 0.052 Uiso 1 1 calc R
H4B H 1.7030 -0.0784 0.8440 0.052 Uiso 1 1 calc R
C5 C 0.825(2) 0.5801(13) 0.5047(11) 0.039(6) Uani 1 1 d .
H5A H 0.8273 0.5358 0.5149 0.047 Uiso 1 1 calc R
H5B H 0.8253 0.5788 0.4708 0.047 Uiso 1 1 calc R
C6 C 0.264(2) 0.7732(15) 0.5156(12) 0.058(10) Uani 1 1 d .
H6A H 0.2448 0.7960 0.4859 0.070 Uiso 1 1 calc R
H6B H 0.1983 0.7692 0.5290 0.070 Uiso 1 1 calc R
C7 C 0.793(2) 0.9037(12) 0.5118(12) 0.049(8) Uani 1 1 d .
H7A H 0.7818 0.9482 0.5025 0.059 Uiso 1 1 calc R
H7B H 0.8038 0.9035 0.5464 0.059 Uiso 1 1 calc R
C8 C 1.017(3) 0.1083(12) -0.0186(12) 0.048(8) Uani 1 1 d .
H8A H 1.0181 0.0622 -0.0257 0.058 Uiso 1 1 calc R
H8B H 1.0848 0.1207 0.0042 0.058 Uiso 1 1 calc R
C9 C 0.759(3) 0.1389(15) 0.7456(14) 0.059(9) Uani 1 1 d .
H9A H 0.7123 0.1143 0.7191 0.071 Uiso 1 1 calc R
H9B H 0.8151 0.1108 0.7620 0.071 Uiso 1 1 calc R
C10 C 1.683(3) -0.2339(18) 0.7684(10) 0.057(9) Uani 1 1 d .
H10A H 1.6141 -0.2364 0.7444 0.068 Uiso 1 1 calc R
H10B H 1.7419 -0.2461 0.7529 0.068 Uiso 1 1 calc R
C11 C 1.015(3) 0.1432(14) -0.0633(10) 0.044(7) Uani 1 1 d .
H11A H 1.0768 0.1304 -0.0772 0.053 Uiso 1 1 calc R
H11B H 0.9471 0.1324 -0.0864 0.053 Uiso 1 1 calc R
C12 C 0.720(2) 0.6055(12) 0.5104(12) 0.045(7) Uani 1 1 d .
H12A H 0.6589 0.5788 0.4919 0.054 Uiso 1 1 calc R
H12B H 0.7153 0.6053 0.5438 0.054 Uiso 1 1 calc R
C13 C 0.340(2) 0.6119(15) 0.5378(10) 0.046(7) Uani 1 1 d .
H13A H 0.4096 0.6118 0.5273 0.056 Uiso 1 1 calc R
H13B H 0.2829 0.5926 0.5121 0.056 Uiso 1 1 calc R
C14 C 1.060(5) 0.806(2) 0.6253(15) 0.13(2) Uani 1 1 d .
H14A H 1.1265 0.8287 0.6436 0.152 Uiso 1 1 calc R
H14B H 0.9994 0.8205 0.6389 0.152 Uiso 1 1 calc R
C15 C 0.667(2) 0.3704(12) -0.0047(10) 0.041(6) Uani 1 1 d .
H15A H 0.5993 0.3818 0.0046 0.049 Uiso 1 1 calc R
H15B H 0.6598 0.3791 -0.0384 0.049 Uiso 1 1 calc R
C16 C 0.273(2) 0.2627(12) 0.6618(12) 0.044(7) Uani 1 1 d .
H16A H 0.2577 0.2736 0.6929 0.053 Uiso 1 1 calc R
H16B H 0.2049 0.2462 0.6409 0.053 Uiso 1 1 calc R
C17 C 1.069(3) 0.7543(17) 0.6337(14) 0.069(7) Uani 1 1 d .
H17A H 1.0694 0.7496 0.6673 0.083 Uiso 1 1 calc R
H17B H 1.1405 0.7412 0.6287 0.083 Uiso 1 1 calc R
C18 C 0.301(2) 0.7093(16) 0.5061(10) 0.047(7) Uani 1 1 d .
H18A H 0.2473 0.6875 0.4805 0.057 Uiso 1 1 calc R
H18B H 0.3707 0.7137 0.4957 0.057 Uiso 1 1 calc R
C19 C 1.704(2) -0.1690(17) 0.7870(10) 0.051(8) Uani 1 1 d .
H19A H 1.7716 -0.1664 0.8114 0.061 Uiso 1 1 calc R
H19B H 1.7131 -0.1408 0.7615 0.061 Uiso 1 1 calc R
C20 C 0.870(2) 0.4217(14) -0.0335(11) 0.046(7) Uani 1 1 d .
H20A H 0.8775 0.4685 -0.0297 0.055 Uiso 1 1 calc R
H20B H 0.8008 0.4109 -0.0559 0.055 Uiso 1 1 calc R
C21 C 0.565(3) 0.9049(16) 0.6534(17) 0.10(2) Uani 1 1 d .
H21A H 0.5815 0.9028 0.6880 0.125 Uiso 1 1 calc R
H21B H 0.5703 0.9500 0.6454 0.125 Uiso 1 1 calc R
C22 C 0.598(2) 0.2632(14) -0.0225(10) 0.042(7) Uani 1 1 d .
H22A H 0.5932 0.2664 -0.0566 0.050 Uiso 1 1 calc R
H22B H 0.5288 0.2769 -0.0156 0.050 Uiso 1 1 calc R
C23 C 0.393(3) 0.1100(15) 0.6912(10) 0.049(7) Uani 1 1 d .
H23A H 0.3617 0.0680 0.6966 0.058 Uiso 1 1 calc R
H23B H 0.4287 0.1051 0.6642 0.058 Uiso 1 1 calc R
C24 C 1.345(2) -0.1236(14) 0.8715(12) 0.051(8) Uani 1 1 d .
H24A H 1.2759 -0.1108 0.8794 0.061 Uiso 1 1 calc R
H24B H 1.3392 -0.1182 0.8375 0.061 Uiso 1 1 calc R
C25 C 0.304(2) 0.1565(13) 0.6795(11) 0.042(7) Uani 1 1 d .
H25A H 0.2462 0.1393 0.6531 0.050 Uiso 1 1 calc R
H25B H 0.2711 0.1641 0.7070 0.050 Uiso 1 1 calc R
C26 C 1.394(2) -0.3821(12) 0.8586(14) 0.056(10) Uani 1 1 d .
H26A H 1.3263 -0.4063 0.8444 0.067 Uiso 1 1 calc R
H26B H 1.4124 -0.3902 0.8926 0.067 Uiso 1 1 calc R
C27 C 1.029(2) 0.7633(16) 0.4096(9) 0.043(7) Uani 1 1 d .
H27A H 1.1050 0.7759 0.4251 0.052 Uiso 1 1 calc R
H27B H 1.0176 0.7741 0.3761 0.052 Uiso 1 1 calc R
C28 C 1.271(2) -0.2272(14) 0.8614(11) 0.048(8) Uani 1 1 d .
H28A H 1.2550 -0.2225 0.8269 0.057 Uiso 1 1 calc R
H28B H 1.2069 -0.2137 0.8733 0.057 Uiso 1 1 calc R
C29 C 1.037(2) 0.3134(15) -0.0828(9) 0.042(7) Uani 1 1 d .
H29A H 1.1086 0.3221 -0.0612 0.051 Uiso 1 1 calc R
H29B H 1.0365 0.3364 -0.1119 0.051 Uiso 1 1 calc R
C30 C 0.614(2) 0.1973(14) -0.0096(11) 0.044(7) Uani 1 1 d .
H30A H 0.6189 0.1937 0.0245 0.053 Uiso 1 1 calc R
H30B H 0.5510 0.1703 -0.0264 0.053 Uiso 1 1 calc R
C31 C 0.888(3) 0.8960(14) 0.4511(10) 0.050(8) Uani 1 1 d .
H31A H 0.8969 0.9424 0.4480 0.060 Uiso 1 1 calc R
H31B H 0.8156 0.8824 0.4322 0.060 Uiso 1 1 calc R
C32 C 0.961(3) 0.3993(15) -0.0546(12) 0.053(8) Uani 1 1 d .
H32A H 0.9578 0.4193 -0.0850 0.063 Uiso 1 1 calc R
H32B H 1.0311 0.4119 -0.0335 0.063 Uiso 1 1 calc R
C33 C 0.623(4) 0.335(2) 0.8405(14) 0.095(16) Uani 1 1 d .
H33A H 0.6824 0.3501 0.8669 0.114 Uiso 1 1 calc R
H33B H 0.5597 0.3222 0.8536 0.114 Uiso 1 1 calc R
C34 C 0.619(2) 0.6964(13) 0.5030(10) 0.039(6) Uani 1 1 d .
H34A H 0.6227 0.6984 0.5372 0.047 Uiso 1 1 calc R
H34B H 0.5549 0.6698 0.4877 0.047 Uiso 1 1 calc R
C35 C 1.021(2) 0.5960(12) 0.5137(9) 0.033(6) Uani 1 1 d .
H35A H 1.0837 0.6185 0.5345 0.040 Uiso 1 1 calc R
H35B H 1.0295 0.5500 0.5181 0.040 Uiso 1 1 calc R
C36 C 1.635(3) -0.0700(16) 0.9246(13) 0.060(9) Uani 1 1 d .
H36A H 1.6201 -0.0265 0.9343 0.072 Uiso 1 1 calc R
H36B H 1.7006 -0.0676 0.9114 0.072 Uiso 1 1 calc R
C37 C 1.657(3) -0.1099(16) 0.9674(12) 0.055(8) Uani 1 1 d .
H37A H 1.7143 -0.0890 0.9922 0.066 Uiso 1 1 calc R
H37B H 1.5904 -0.1156 0.9800 0.066 Uiso 1 1 calc R
C38 C 0.6420(19) 0.6102(18) 0.6367(9) 0.054(10) Uani 1 1 d .
H38A H 0.6418 0.6079 0.6705 0.065 Uiso 1 1 calc R
H38B H 0.7078 0.5901 0.6311 0.065 Uiso 1 1 calc R
C39 C 0.646(3) 0.8685(14) 0.6340(12) 0.052(8) Uani 1 1 d .
H39A H 0.6281 0.8701 0.5994 0.063 Uiso 1 1 calc R
H39B H 0.7187 0.8892 0.6454 0.063 Uiso 1 1 calc R
C40 C 0.763(2) 0.4100(13) 0.0245(12) 0.046(7) Uani 1 1 d .
H40A H 0.7497 0.4555 0.0195 0.055 Uiso 1 1 calc R
H40B H 0.7672 0.4024 0.0581 0.055 Uiso 1 1 calc R
C41 C 1.009(2) 0.6941(14) 0.4138(8) 0.039(6) Uani 1 1 d .
H41A H 0.9337 0.6820 0.3972 0.047 Uiso 1 1 calc R
H41B H 1.0589 0.6701 0.3987 0.047 Uiso 1 1 calc R
C42 C 1.719(2) -0.3625(14) 0.9355(12) 0.053(8) Uani 1 1 d .
H42A H 1.7467 -0.3850 0.9646 0.063 Uiso 1 1 calc R
H42B H 1.7798 -0.3546 0.9196 0.063 Uiso 1 1 calc R
C43 C 1.707(2) -0.2091(15) 0.9923(11) 0.052(8) Uani 1 1 d .
H43A H 1.6364 -0.2183 1.0011 0.063 Uiso 1 1 calc R
H43B H 1.7557 -0.1870 1.0196 0.063 Uiso 1 1 calc R
C44 C 0.977(2) 0.3931(14) 0.0944(10) 0.043(7) Uani 1 1 d .
H44A H 1.0354 0.4173 0.1166 0.051 Uiso 1 1 calc R
H44B H 0.9101 0.3938 0.1070 0.051 Uiso 1 1 calc R
C45 C 0.311(3) 0.6935(18) 0.7226(12) 0.060(9) Uani 1 1 d .
H45A H 0.3052 0.6699 0.7509 0.072 Uiso 1 1 calc R
H45B H 0.2378 0.6931 0.7015 0.072 Uiso 1 1 calc R
C46 C 0.425(3) 0.574(2) 0.6660(12) 0.073(12) Uani 1 1 d .
H46A H 0.4082 0.5275 0.6628 0.088 Uiso 1 1 calc R
H46B H 0.4946 0.5805 0.6890 0.088 Uiso 1 1 calc R
C47 C 0.983(3) 0.9133(12) 0.5316(12) 0.050(8) Uani 1 1 d .
H47A H 1.0476 0.9081 0.5176 0.060 Uiso 1 1 calc R
H47B H 0.9714 0.9594 0.5331 0.060 Uiso 1 1 calc R
C48 C 0.417(4) 0.9076(15) 0.5866(15) 0.085(15) Uani 1 1 d .
H48A H 0.4753 0.9062 0.5690 0.102 Uiso 1 1 calc R
H48B H 0.3976 0.9524 0.5900 0.102 Uiso 1 1 calc R
C49 C 0.345(3) 0.6015(15) 0.6849(12) 0.055(8) Uani 1 1 d .
H49A H 0.3322 0.5777 0.7120 0.067 Uiso 1 1 calc R
H49B H 0.2765 0.6020 0.6611 0.067 Uiso 1 1 calc R
C50 C 1.022(2) 0.2993(14) 0.1313(9) 0.042(7) Uani 1 1 d .
H50A H 0.9527 0.2959 0.1416 0.050 Uiso 1 1 calc R
H50B H 1.0748 0.3249 0.1553 0.050 Uiso 1 1 calc R
C51 C 0.707(3) 0.3057(14) 0.6387(12) 0.052(9) Uani 1 1 d .
H51A H 0.7414 0.3399 0.6239 0.062 Uiso 1 1 calc R
H51B H 0.6772 0.2721 0.6145 0.062 Uiso 1 1 calc R
C52 C 0.594(2) 0.3863(15) 0.8092(11) 0.048(7) Uani 1 1 d .
H52A H 0.5794 0.4245 0.8270 0.058 Uiso 1 1 calc R
H52B H 0.6543 0.3970 0.7936 0.058 Uiso 1 1 calc R
C53 C 1.065(2) 0.2335(15) 0.1258(10) 0.046(7) Uani 1 1 d .
H53A H 1.1368 0.2372 0.1176 0.055 Uiso 1 1 calc R
H53B H 1.0732 0.2116 0.1559 0.055 Uiso 1 1 calc R
C54 C 1.293(2) -0.2949(14) 0.8728(11) 0.048(8) Uani 1 1 d .
H54A H 1.3128 -0.2990 0.9072 0.057 Uiso 1 1 calc R
H54B H 1.2267 -0.3221 0.8605 0.057 Uiso 1 1 calc R
C55 C 1.437(2) -0.0835(13) 0.8990(13) 0.048(8) Uani 1 1 d .
H55A H 1.4201 -0.0384 0.8942 0.057 Uiso 1 1 calc R
H55B H 1.4430 -0.0913 0.9328 0.057 Uiso 1 1 calc R
C56 C 1.651(3) -0.3419(14) 0.7870(11) 0.048(7) Uani 1 1 d .
H56A H 1.6988 -0.3538 0.7658 0.058 Uiso 1 1 calc R
H56B H 1.5746 -0.3465 0.7691 0.058 Uiso 1 1 calc R
C57 C 1.030(3) 0.1355(12) 0.0874(11) 0.047(7) Uani 1 1 d .
H57A H 1.0386 0.1157 0.1183 0.056 Uiso 1 1 calc R
H57B H 1.1006 0.1368 0.0783 0.056 Uiso 1 1 calc R
C58 C 0.349(3) 0.5739(18) 0.5799(12) 0.063(9) Uani 1 1 d .
H58A H 0.3575 0.5290 0.5714 0.076 Uiso 1 1 calc R
H58B H 0.2803 0.5763 0.5913 0.076 Uiso 1 1 calc R
C59 C 0.972(3) 0.8641(15) 0.4309(12) 0.053(8) Uani 1 1 d .
H59A H 0.9678 0.8768 0.3981 0.063 Uiso 1 1 calc R
H59B H 1.0456 0.8768 0.4494 0.063 Uiso 1 1 calc R
C60 C 0.725(2) 0.1111(16) -0.0109(13) 0.055(8) Uani 1 1 d .
H60A H 0.6625 0.0846 -0.0284 0.066 Uiso 1 1 calc R
H60B H 0.7300 0.1054 0.0231 0.066 Uiso 1 1 calc R
C61 C 0.542(3) 0.0793(13) 0.7488(14) 0.062(10) Uani 1 1 d .
H61A H 0.5753 0.0614 0.7236 0.074 Uiso 1 1 calc R
H61B H 0.5013 0.0448 0.7605 0.074 Uiso 1 1 calc R
C62 C 0.739(3) 0.7750(18) 0.6355(12) 0.063(10) Uani 1 1 d .
H62A H 0.8070 0.7971 0.6522 0.076 Uiso 1 1 calc R
H62B H 0.7355 0.7767 0.6014 0.076 Uiso 1 1 calc R
C63 C 0.694(3) 0.2337(17) 0.8500(11) 0.056(8) Uani 1 1 d .
H63A H 0.7429 0.2511 0.8791 0.067 Uiso 1 1 calc R
H63B H 0.6327 0.2099 0.8584 0.067 Uiso 1 1 calc R
C64 C 1.753(3) -0.2675(18) 0.9823(13) 0.066(10) Uani 1 1 d .
H64A H 1.7703 -0.2921 1.0111 0.079 Uiso 1 1 calc R
H64B H 1.8203 -0.2588 0.9713 0.079 Uiso 1 1 calc R
C65 C 0.316(3) 0.8677(16) 0.5601(15) 0.071(11) Uani 1 1 d .
H65A H 0.2628 0.8630 0.5802 0.086 Uiso 1 1 calc R
H65B H 0.2813 0.8892 0.5314 0.086 Uiso 1 1 calc R
C66 C 0.315(2) 0.3212(15) 0.6415(12) 0.051(8) Uani 1 1 d .
H66A H 0.3371 0.3088 0.6121 0.061 Uiso 1 1 calc R
H66B H 0.2553 0.3509 0.6335 0.061 Uiso 1 1 calc R
C67 C 0.786(3) 0.2794(14) 0.6778(13) 0.055(9) Uani 1 1 d .
H67A H 0.8512 0.2671 0.6662 0.066 Uiso 1 1 calc R
H67B H 0.8095 0.3125 0.7030 0.066 Uiso 1 1 calc R
C68 C 1.482(3) -0.4035(11) 0.8368(13) 0.055(9) Uani 1 1 d .
H68A H 1.4854 -0.4502 0.8385 0.066 Uiso 1 1 calc R
H68B H 1.4651 -0.3931 0.8032 0.066 Uiso 1 1 calc R
C69 C 0.454(2) 0.4169(12) 0.7467(11) 0.045(7) Uani 1 1 d .
H69A H 0.5115 0.4396 0.7349 0.053 Uiso 1 1 calc R
H69B H 0.4227 0.4473 0.7662 0.053 Uiso 1 1 calc R
C70 C 1.020(3) 0.2429(17) -0.0941(9) 0.056(9) Uani 1 1 d .
H70A H 0.9491 0.2342 -0.1157 0.067 Uiso 1 1 calc R
H70B H 1.0775 0.2280 -0.1098 0.067 Uiso 1 1 calc R
C71 C 0.825(2) 0.0900(15) -0.0237(12) 0.053(8) Uani 1 1 d .
H71A H 0.8288 0.0435 -0.0202 0.063 Uiso 1 1 calc R
H71B H 0.8212 0.0984 -0.0572 0.063 Uiso 1 1 calc R
C72 C 1.540(3) -0.0637(14) 0.8409(14) 0.058(10) Uani 1 1 d .
H72A H 1.4710 -0.0756 0.8187 0.070 Uiso 1 1 calc R
H72B H 1.5446 -0.0170 0.8456 0.070 Uiso 1 1 calc R
C73 C 0.690(3) 0.8653(14) 0.4910(13) 0.054(8) Uani 1 1 d .
H73A H 0.6281 0.8838 0.5016 0.065 Uiso 1 1 calc R
H73B H 0.6757 0.8661 0.4564 0.065 Uiso 1 1 calc R
C74 C 0.354(3) 0.7634(19) 0.7366(12) 0.071(12) Uani 1 1 d .
H74A H 0.3034 0.7848 0.7532 0.085 Uiso 1 1 calc R
H74B H 0.4255 0.7630 0.7584 0.085 Uiso 1 1 calc R
C75 C 0.611(2) 0.7619(16) 0.4843(12) 0.054(8) Uani 1 1 d .
H75A H 0.6055 0.7592 0.4499 0.064 Uiso 1 1 calc R
H75B H 0.5437 0.7804 0.4899 0.064 Uiso 1 1 calc R
C76 C 1.016(2) 0.6496(16) 0.6124(10) 0.050(8) Uani 1 1 d .
H76A H 1.0193 0.6386 0.6454 0.060 Uiso 1 1 calc R
H76B H 1.0902 0.6462 0.6063 0.060 Uiso 1 1 calc R
C77 C 0.958(3) 0.4216(14) 0.0477(12) 0.054(9) Uani 1 1 d .
H77A H 0.9476 0.4675 0.0520 0.065 Uiso 1 1 calc R
H77B H 1.0240 0.4173 0.0351 0.065 Uiso 1 1 calc R
C78 C 0.815(2) 0.199(2) 0.7266(13) 0.075(13) Uani 1 1 d .
H78A H 0.8470 0.2292 0.7527 0.090 Uiso 1 1 calc R
H78B H 0.8740 0.1850 0.7113 0.090 Uiso 1 1 calc R
C79 C 1.629(3) -0.4028(13) 0.9032(12) 0.049(8) Uani 1 1 d .
H79A H 1.6565 -0.4451 0.8980 0.059 Uiso 1 1 calc R
H79B H 1.5677 -0.4088 0.9191 0.059 Uiso 1 1 calc R
C80 C 0.543(3) 0.3569(16) 0.6215(10) 0.059(10) Uani 1 1 d .
H80A H 0.5025 0.3227 0.6002 0.070 Uiso 1 1 calc R
H80B H 0.5798 0.3853 0.6028 0.070 Uiso 1 1 calc R
C81 C 0.947(3) 0.0972(14) 0.0510(12) 0.057(9) Uani 1 1 d .
H81A H 0.9713 0.0533 0.0500 0.068 Uiso 1 1 calc R
H81B H 0.8775 0.0954 0.0618 0.068 Uiso 1 1 calc R
C82 C 0.754(3) 0.1918(17) 0.8241(12) 0.068(11) Uani 1 1 d .
H82A H 0.7830 0.1574 0.8450 0.081 Uiso 1 1 calc R
H82B H 0.8166 0.2166 0.8177 0.081 Uiso 1 1 calc R
C83 C 0.466(3) 0.3937(17) 0.6439(12) 0.065(11) Uani 1 1 d .
H83A H 0.4132 0.4136 0.6190 0.077 Uiso 1 1 calc R
H83B H 0.5079 0.4281 0.6644 0.077 Uiso 1 1 calc R
C84 C 0.543(3) 0.5760(13) 0.6083(13) 0.058(9) Uani 1 1 d .
H84A H 0.5414 0.5822 0.5747 0.070 Uiso 1 1 calc R
H84B H 0.5493 0.5301 0.6138 0.070 Uiso 1 1 calc R
C85 C 0.391(3) 0.8580(17) 0.7085(12) 0.062(10) Uani 1 1 d .
H85A H 0.4663 0.8609 0.7271 0.074 Uiso 1 1 calc R
H85B H 0.3432 0.8746 0.7285 0.074 Uiso 1 1 calc R
C86 C 1.667(3) -0.3834(16) 0.8272(13) 0.061(10) Uani 1 1 d .
H86A H 1.7413 -0.3754 0.8460 0.073 Uiso 1 1 calc R
H86B H 1.6607 -0.4280 0.8153 0.073 Uiso 1 1 calc R
C87 C 0.628(3) 0.1085(15) 0.7879(13) 0.059(9) Uani 1 1 d .
H87A H 0.5926 0.1212 0.8136 0.071 Uiso 1 1 calc R
H87B H 0.6787 0.0749 0.7999 0.071 Uiso 1 1 calc R
C88 C 0.383(3) 0.8985(15) 0.6666(14) 0.072(12) Uani 1 1 d .
H88A H 0.3068 0.8967 0.6487 0.086 Uiso 1 1 calc R
H88B H 0.4020 0.9431 0.6776 0.086 Uiso 1 1 calc R
C89 C 1.011(4) 0.8925(17) 0.5790(12) 0.074(12) Uani 1 1 d .
H89A H 1.0709 0.9202 0.5975 0.089 Uiso 1 1 calc R
H89B H 0.9476 0.8957 0.5936 0.089 Uiso 1 1 calc R
C90 C 0.739(3) 0.7066(19) 0.6494(11) 0.062(10) Uani 1 1 d .
H90A H 0.8029 0.6859 0.6424 0.074 Uiso 1 1 calc R
H90B H 0.7417 0.7042 0.6835 0.074 Uiso 1 1 calc R
NC1 N 1.270(3) 0.3473(14) 0.8172(14) 0.082(11) Uani 1 1 d .
HC1A H 1.3347 0.3386 0.8093 0.098 Uiso 1 1 calc R
HC1B H 1.2497 0.3856 0.8046 0.098 Uiso 1 1 calc R
NC2 N 1.291(3) 0.1756(16) 0.8047(12) 0.080(10) Uani 1 1 d .
HC2A H 1.2696 0.1348 0.7939 0.097 Uiso 1 1 calc R
HC2B H 1.3474 0.1877 0.7911 0.097 Uiso 1 1 calc R
NC3 N 1.372(6) 0.418(4) 0.939(2) 0.21(4) Uani 1 1 d .
HC3A H 1.4137 0.4509 0.9549 0.322 Uiso 0.67 1 calc PR
HC3B H 1.3972 0.3808 0.9504 0.322 Uiso 0.67 1 calc PR
HC3C H 1.3021 0.4217 0.9418 0.322 Uiso 0.67 1 calc PR
NC4 N 1.381(7) 0.132(5) 0.906(3) 0.39(6) Uani 1 1 d .
HC4A H 1.4086 0.1070 0.9304 0.583 Uiso 0.67 1 calc PR
HC4B H 1.3072 0.1266 0.8989 0.583 Uiso 0.67 1 calc PR
HC4C H 1.4002 0.1730 0.9139 0.583 Uiso 0.67 1 calc PR
NC5 N 0.732(3) 0.1413(17) 0.5999(15) 0.089(11) Uani 1 1 d .
HC5A H 0.7362 0.1805 0.6141 0.133 Uiso 0.67 1 calc PR
HC5B H 0.7539 0.1444 0.5721 0.133 Uiso 0.67 1 calc PR
HC5C H 0.7767 0.1152 0.6188 0.133 Uiso 0.67 1 calc PR
NC6 N 0.623(3) 0.017(2) 0.5535(18) 0.13(2) Uani 1 1 d .
HC6A H 0.5668 -0.0113 0.5423 0.201 Uiso 0.67 1 calc PR
HC6B H 0.6701 -0.0004 0.5775 0.201 Uiso 0.67 1 calc PR
HC6C H 0.6580 0.0261 0.5302 0.201 Uiso 0.67 1 calc PR
CN1 C 1.292(4) 0.357(2) 0.867(2) 0.102(19) Uani 1 1 d .
HN1A H 1.3240 0.3178 0.8806 0.122 Uiso 1 1 calc R
HN1B H 1.2218 0.3609 0.8760 0.122 Uiso 1 1 calc R
CN2 C 1.376(4) 0.420(4) 0.894(2) 0.16(3) Uani 1 1 d .
HN2A H 1.4509 0.4150 0.8899 0.194 Uiso 1 1 calc R
HN2B H 1.3494 0.4605 0.8807 0.194 Uiso 1 1 calc R
CN3 C 1.332(6) 0.174(3) 0.853(2) 0.16(3) Uani 1 1 d .
HN3A H 1.2705 0.1690 0.8686 0.197 Uiso 1 1 calc R
HN3B H 1.3706 0.2146 0.8638 0.197 Uiso 1 1 calc R
CN4 C 1.418(3) 0.115(3) 0.8701(19) 0.11(2) Uani 1 1 d .
HN4A H 1.3943 0.0721 0.8562 0.129 Uiso 1 1 calc R
HN4B H 1.4958 0.1252 0.8719 0.129 Uiso 1 1 calc R
CN5 C 0.583(5) 0.073(2) 0.570(3) 0.16(4) Uani 1 1 d .
HN5A H 0.5420 0.0911 0.5407 0.198 Uiso 1 1 calc R
HN5B H 0.5271 0.0570 0.5862 0.198 Uiso 1 1 calc R
CN6 C 0.617(4) 0.115(3) 0.591(4) 0.21(5) Uani 1 1 d .
HN6A H 0.6017 0.1079 0.6222 0.254 Uiso 1 1 calc R
HN6B H 0.5713 0.1497 0.5776 0.254 Uiso 1 1 calc R

loop_
_atom_site_aniso_label
_atom_site_aniso_U_11
_atom_site_aniso_U_22
_atom_site_aniso_U_33
_atom_site_aniso_U_23
_atom_site_aniso_U_13
_atom_site_aniso_U_12
Bi1 0.0278(5) 0.0478(6) 0.0287(5) 0.0056(4) 0.0092(4) 0.0071(4)
Bi2 0.0306(5) 0.0555(7) 0.0361(6) 0.0066(5) 0.0077(4) 0.0155(5)
Bi3 0.0332(5) 0.0414(6) 0.0401(6) -0.0020(4) 0.0095(4) -0.0132(4)
Bi4 0.0719(8) 0.0219(5) 0.0380(6) 0.0033(4) 0.0208(5) 0.0064(5)
Bi5 0.0329(5) 0.0460(6) 0.0319(5) 0.0004(4) 0.0098(4) -0.0124(4)
Bi6 0.0842(9) 0.0216(5) 0.0474(7) 0.0036(4) 0.0211(6) 0.0082(5)
Mo1 0.0291(10) 0.0230(10) 0.0219(10) 0.0005(7) 0.0095(8) -0.0003(8)
Mo2 0.0267(10) 0.0206(9) 0.0261(10) 0.0012(8) 0.0058(8) -0.0011(8)
Mo3 0.0278(10) 0.0200(9) 0.0300(11) 0.0031(8) 0.0084(8) 0.0012(8)
Mo4 0.0298(11) 0.0244(10) 0.0258(10) 0.0028(8) 0.0118(8) 0.0020(8)
K1 0.026(3) 0.032(3) 0.036(3) 0.004(2) 0.007(2) 0.003(2)
K2 0.027(3) 0.031(3) 0.036(3) 0.000(2) 0.008(2) 0.000(2)
K3 0.039(3) 0.029(3) 0.038(3) 0.004(2) 0.005(2) 0.004(2)
K4 0.035(3) 0.021(2) 0.034(3) 0.000(2) 0.009(2) -0.003(2)
K5 0.031(3) 0.021(2) 0.025(2) 0.0010(19) 0.005(2) -0.002(2)
K6 0.041(3) 0.029(3) 0.035(3) 0.004(2) 0.012(2) 0.001(2)
O1 0.025(9) 0.041(10) 0.040(10) 0.008(8) 0.012(8) -0.002(7)
O2 0.012(7) 0.041(10) 0.044(10) -0.006(8) 0.008(7) -0.004(7)
O3 0.035(10) 0.026(9) 0.044(11) 0.004(8) 0.006(8) -0.005(7)
O4 0.030(10) 0.058(12) 0.030(10) 0.013(9) 0.001(8) 0.008(9)
O5 0.038(11) 0.043(11) 0.045(11) 0.005(9) 0.002(9) 0.009(9)
O6 0.032(10) 0.048(11) 0.045(11) 0.000(9) 0.015(9) -0.005(8)
O7 0.035(10) 0.040(10) 0.039(10) -0.001(8) 0.003(8) -0.005(8)
O8 0.040(11) 0.032(10) 0.055(12) -0.001(9) 0.004(9) -0.007(8)
O9 0.046(11) 0.035(10) 0.031(9) 0.000(7) 0.016(8) -0.002(8)
O10 0.044(11) 0.045(11) 0.032(10) -0.005(8) -0.002(8) -0.004(9)
O11 0.033(10) 0.036(10) 0.041(10) 0.005(8) 0.014(8) -0.014(8)
O12 0.047(11) 0.049(11) 0.035(10) 0.007(9) 0.020(9) 0.017(9)
O13 0.035(10) 0.041(10) 0.029(9) -0.016(8) -0.002(8) -0.003(8)
O14 0.066(14) 0.039(11) 0.038(11) 0.006(8) 0.025(10) -0.002(10)
O15 0.042(10) 0.046(11) 0.022(8) -0.003(7) 0.013(8) 0.000(8)
O16 0.051(12) 0.038(11) 0.049(12) -0.005(9) 0.021(10) -0.006(9)
O17 0.036(10) 0.040(10) 0.033(10) -0.004(8) 0.010(8) -0.005(8)
O18 0.031(9) 0.029(9) 0.045(11) 0.006(8) -0.009(8) -0.009(7)
O19 0.042(11) 0.037(10) 0.049(11) 0.007(9) 0.019(9) 0.010(8)
O20 0.043(11) 0.030(9) 0.043(11) -0.009(8) 0.018(9) 0.005(8)
O21 0.038(11) 0.057(13) 0.048(12) 0.007(10) 0.019(9) -0.002(9)
O22 0.029(10) 0.071(15) 0.054(13) 0.020(11) -0.012(9) -0.002(10)
O23 0.042(10) 0.038(10) 0.029(9) 0.012(8) 0.003(8) 0.010(8)
O24 0.037(10) 0.029(9) 0.054(12) -0.010(8) 0.016(9) -0.009(8)
O25 0.036(11) 0.051(13) 0.059(13) 0.014(10) -0.020(10) 0.000(9)
O26 0.031(10) 0.059(13) 0.041(11) 0.010(9) 0.014(9) -0.003(9)
O27 0.080(16) 0.037(11) 0.033(11) -0.001(8) -0.007(10) -0.009(11)
O28 0.041(12) 0.104(19) 0.023(10) 0.004(11) -0.014(9) 0.016(12)
O29 0.065(16) 0.080(18) 0.045(13) -0.024(12) -0.005(12) 0.026(13)
O30 0.11(2) 0.041(13) 0.039(12) 0.006(9) -0.009(12) -0.028(13)
N1 0.043(13) 0.050(14) 0.046(14) 0.012(11) 0.028(12) 0.017(11)
N2 0.062(18) 0.028(13) 0.08(2) 0.016(13) -0.024(16) 0.008(12)
N3 0.049(14) 0.009(9) 0.056(15) -0.005(9) 0.010(12) 0.001(9)
N4 0.051(13) 0.017(9) 0.034(11) -0.001(8) 0.023(10) 0.000(9)
N5 0.047(13) 0.024(11) 0.046(13) 0.001(9) 0.016(11) -0.010(9)
N6 0.039(13) 0.039(13) 0.051(14) 0.007(11) 0.019(11) -0.011(10)
N7 0.036(13) 0.036(13) 0.056(15) 0.002(11) 0.011(11) 0.006(10)
N8 0.040(12) 0.025(11) 0.041(13) -0.002(9) 0.007(10) -0.013(9)
N9 0.023(11) 0.055(15) 0.057(16) 0.003(12) -0.016(11) -0.004(10)
N10 0.026(11) 0.028(11) 0.060(15) -0.005(10) -0.001(11) -0.012(9)
CO1 0.070(15) 0.019(12) 0.004(11) 0.010(9) -0.018(11) 0.008(11)
OC1 0.042(12) 0.064(14) 0.049(13) -0.001(10) 0.013(10) 0.001(10)
CO2 0.042(14) 0.024(12) 0.019(12) 0.013(9) -0.004(11) 0.011(10)
OC2 0.044(12) 0.069(14) 0.025(10) -0.010(9) -0.003(9) 0.014(10)
CO3 0.018(11) 0.040(14) 0.010(10) -0.003(9) -0.003(8) -0.012(10)
OC3 0.040(10) 0.025(9) 0.023(8) 0.013(7) 0.004(7) 0.017(7)
CO4 0.035(14) 0.049(17) 0.046(16) 0.017(13) 0.037(13) 0.008(12)
OC4 0.057(12) 0.019(9) 0.042(11) 0.002(7) 0.016(9) -0.013(8)
CO5 0.030(13) 0.056(18) 0.043(15) 0.002(13) 0.028(12) 0.013(12)
OC5 0.026(8) 0.018(8) 0.038(9) 0.008(7) 0.003(7) -0.008(6)
CO6 0.035(14) 0.052(17) 0.023(12) -0.011(11) 0.008(11) 0.004(12)
OC6 0.089(17) 0.022(10) 0.051(13) 0.001(9) 0.022(12) 0.004(10)
CO7 0.060(18) 0.033(14) 0.030(14) 0.010(11) 0.010(13) 0.005(13)
OC7 0.052(12) 0.054(13) 0.040(11) 0.001(9) 0.027(10) -0.004(10)
CO8 0.019(11) 0.037(13) 0.032(13) 0.007(10) 0.012(10) -0.003(10)
OC8 0.043(11) 0.063(13) 0.039(11) 0.007(10) 0.020(9) 0.010(10)
CO9 0.039(14) 0.020(11) 0.025(12) 0.003(9) 0.002(10) -0.001(10)
OC9 0.038(11) 0.040(11) 0.069(14) 0.004(10) 0.034(10) -0.006(9)
CO10 0.032(13) 0.016(11) 0.042(14) 0.003(10) 0.011(11) 0.013(9)
OC10 0.033(9) 0.036(10) 0.040(10) 0.008(8) 0.020(8) -0.005(8)
CO11 0.031(12) 0.013(10) 0.042(14) 0.020(10) 0.003(11) -0.005(9)
OC11 0.031(10) 0.056(12) 0.030(10) 0.003(8) 0.008(8) -0.006(8)
CO12 0.041(15) 0.022(12) 0.036(14) 0.001(10) -0.027(12) 0.010(11)
OC12 0.055(13) 0.054(13) 0.044(12) -0.008(10) -0.013(11) 0.009(11)
C1 0.07(2) 0.032(15) 0.050(18) 0.010(13) 0.027(16) 0.015(14)
C2 0.07(2) 0.036(15) 0.045(17) 0.012(13) 0.014(15) 0.016(14)
C3 0.050(17) 0.037(15) 0.038(15) -0.027(12) 0.007(13) 0.009(13)
C4 0.056(18) 0.035(15) 0.047(17) 0.028(13) 0.026(14) -0.006(13)
C5 0.039(15) 0.030(13) 0.051(17) -0.002(12) 0.015(13) -0.002(11)
C6 0.036(16) 0.055(19) 0.06(2) 0.020(16) -0.044(15) -0.002(14)
C7 0.054(19) 0.019(13) 0.07(2) 0.007(13) -0.001(16) -0.002(12)
C8 0.057(19) 0.020(13) 0.07(2) -0.010(13) 0.014(16) 0.002(12)
C9 0.041(17) 0.042(17) 0.09(3) -0.010(17) 0.002(17) 0.008(14)
C10 0.039(17) 0.10(3) 0.034(16) 0.015(17) 0.013(14) 0.018(18)
C11 0.050(17) 0.045(16) 0.035(15) -0.018(12) 0.010(13) -0.007(13)
C12 0.046(17) 0.025(13) 0.07(2) -0.001(13) 0.024(15) -0.004(12)
C13 0.038(16) 0.07(2) 0.040(16) -0.003(14) 0.019(13) 0.002(14)
C14 0.19(5) 0.09(3) 0.06(3) 0.05(2) -0.05(3) -0.06(3)
C15 0.037(15) 0.031(14) 0.050(17) 0.020(12) 0.000(13) 0.006(11)
C16 0.024(13) 0.030(14) 0.08(2) 0.004(13) 0.005(13) -0.005(11)
C17 0.065(13) 0.057(14) 0.07(2) 0.003(14) -0.023(13) -0.021(11)
C18 0.039(16) 0.07(2) 0.033(15) 0.002(14) 0.008(13) -0.008(14)
C19 0.019(13) 0.10(3) 0.036(15) 0.008(16) 0.013(12) -0.010(14)
C20 0.047(17) 0.041(16) 0.054(18) 0.016(13) 0.018(14) 0.009(13)
C21 0.10(3) 0.034(18) 0.14(4) -0.02(2) -0.08(3) 0.03(2)
C22 0.030(14) 0.055(18) 0.040(15) 0.004(13) 0.004(12) 0.010(12)
C23 0.06(2) 0.045(17) 0.037(16) 0.006(13) 0.009(15) 0.005(15)
C24 0.044(16) 0.045(17) 0.07(2) 0.038(16) 0.020(15) 0.028(14)
C25 0.025(13) 0.040(15) 0.054(17) -0.025(13) 0.000(12) -0.011(11)
C26 0.029(14) 0.013(12) 0.12(3) -0.002(15) -0.002(17) 0.002(11)
C27 0.018(12) 0.08(2) 0.028(14) 0.005(14) 0.001(10) -0.002(13)
C28 0.022(13) 0.054(18) 0.058(19) -0.017(15) -0.007(13) 0.002(12)
C29 0.042(16) 0.07(2) 0.018(12) 0.009(12) 0.016(11) 0.002(14)
C30 0.028(14) 0.052(17) 0.054(18) -0.024(14) 0.018(13) -0.017(12)
C31 0.07(2) 0.032(15) 0.043(17) 0.005(12) -0.006(15) -0.005(14)
C32 0.06(2) 0.047(18) 0.06(2) 0.019(15) 0.036(17) -0.001(15)
C33 0.08(3) 0.15(4) 0.05(2) -0.06(3) 0.01(2) -0.03(3)
C34 0.030(14) 0.047(16) 0.040(15) 0.000(12) 0.007(12) 0.005(12)
C35 0.026(12) 0.035(14) 0.041(15) -0.005(11) 0.016(11) -0.008(10)
C36 0.040(17) 0.05(2) 0.08(3) -0.012(18) 0.008(17) -0.013(15)
C37 0.049(19) 0.06(2) 0.05(2) -0.001(16) 0.013(16) 0.002(16)
C38 0.012(12) 0.13(3) 0.023(13) 0.023(16) -0.006(10) 0.015(15)
C39 0.051(19) 0.036(16) 0.06(2) 0.005(14) -0.007(15) -0.025(14)
C40 0.044(16) 0.026(13) 0.07(2) -0.002(13) 0.025(15) -0.013(12)
C41 0.045(16) 0.061(18) 0.015(11) 0.003(11) 0.016(11) 0.000(13)
C42 0.039(16) 0.044(17) 0.07(2) 0.026(16) 0.000(15) 0.003(14)
C43 0.035(16) 0.056(19) 0.055(19) -0.005(15) -0.012(14) -0.015(14)
C44 0.040(16) 0.045(16) 0.042(16) -0.011(13) 0.009(13) -0.003(13)
C45 0.041(17) 0.09(3) 0.05(2) -0.010(18) 0.025(16) -0.004(17)
C46 0.08(3) 0.11(3) 0.05(2) 0.04(2) 0.05(2) 0.02(2)
C47 0.058(19) 0.011(12) 0.07(2) -0.005(12) 0.003(16) -0.010(12)
C48 0.10(3) 0.029(17) 0.10(3) 0.034(18) -0.04(2) 0.004(18)
C49 0.07(2) 0.051(19) 0.047(18) 0.008(15) 0.025(17) -0.001(17)
C50 0.047(17) 0.054(17) 0.024(13) -0.006(12) 0.008(12) 0.003(14)
C51 0.054(19) 0.041(16) 0.08(2) 0.004(15) 0.050(19) -0.004(14)
C52 0.040(16) 0.053(19) 0.048(18) -0.013(14) 0.004(14) -0.006(14)
C53 0.030(14) 0.07(2) 0.038(15) 0.013(14) 0.010(12) 0.000(14)
C54 0.040(16) 0.050(17) 0.061(19) -0.010(14) 0.034(15) -0.025(13)
C55 0.032(14) 0.028(14) 0.09(2) 0.023(14) 0.019(15) 0.011(11)
C56 0.050(18) 0.048(17) 0.046(17) -0.004(14) 0.009(14) 0.001(14)
C57 0.060(19) 0.022(13) 0.06(2) 0.006(12) 0.021(16) 0.010(13)
C58 0.07(2) 0.07(2) 0.047(19) -0.018(16) 0.013(18) -0.010(19)
C59 0.054(19) 0.049(18) 0.051(19) 0.020(15) 0.003(15) -0.018(15)
C60 0.036(16) 0.06(2) 0.07(2) -0.009(17) 0.022(16) -0.013(14)
C61 0.06(2) 0.018(14) 0.09(3) -0.008(15) -0.011(19) 0.000(13)
C62 0.042(18) 0.09(3) 0.045(18) -0.025(18) 0.001(15) -0.036(18)
C63 0.048(18) 0.08(2) 0.037(17) -0.008(15) -0.006(14) -0.004(16)
C64 0.05(2) 0.08(3) 0.06(2) 0.022(19) -0.010(17) 0.004(18)
C65 0.05(2) 0.05(2) 0.10(3) 0.018(19) -0.02(2) 0.012(16)
C66 0.037(16) 0.056(19) 0.06(2) 0.028(16) 0.008(14) -0.012(14)
C67 0.06(2) 0.029(15) 0.08(2) -0.007(15) 0.034(19) -0.014(14)
C68 0.07(2) 0.005(11) 0.09(2) 0.002(12) -0.005(18) 0.014(12)
C69 0.052(17) 0.022(13) 0.062(19) -0.001(12) 0.017(15) 0.006(12)
C70 0.06(2) 0.09(3) 0.020(13) -0.009(14) 0.024(14) -0.009(18)
C71 0.045(17) 0.045(17) 0.06(2) -0.019(15) 0.008(16) -0.017(14)
C72 0.056(19) 0.034(16) 0.10(3) 0.041(17) 0.041(19) 0.018(14)
C73 0.046(17) 0.038(16) 0.08(2) 0.012(16) 0.015(17) 0.011(14)
C74 0.07(2) 0.09(3) 0.043(19) -0.050(19) -0.009(17) 0.00(2)
C75 0.031(15) 0.07(2) 0.06(2) 0.006(16) -0.005(14) 0.000(14)
C76 0.042(16) 0.07(2) 0.032(15) 0.021(14) 0.006(13) 0.008(15)
C77 0.054(19) 0.034(16) 0.08(2) -0.027(15) 0.027(17) -0.016(14)
C78 0.027(16) 0.12(3) 0.07(2) -0.05(2) 0.013(17) -0.041(19)
C79 0.053(18) 0.029(14) 0.07(2) 0.015(14) 0.025(16) 0.018(13)
C80 0.09(3) 0.07(2) 0.027(15) 0.000(14) 0.023(16) -0.037(19)
C81 0.07(2) 0.031(15) 0.07(2) 0.012(15) 0.016(18) 0.003(15)
C82 0.08(3) 0.05(2) 0.05(2) -0.001(16) -0.031(19) 0.010(18)
C83 0.06(2) 0.06(2) 0.06(2) 0.046(18) -0.016(17) -0.016(17)
C84 0.09(3) 0.027(14) 0.07(2) 0.021(14) 0.05(2) 0.005(15)
C85 0.06(2) 0.07(2) 0.049(19) -0.014(17) 0.008(16) 0.029(19)
C86 0.06(2) 0.051(19) 0.08(3) -0.010(17) 0.026(19) 0.032(16)
C87 0.047(18) 0.043(18) 0.08(2) 0.017(16) -0.014(17) -0.002(14)
C88 0.06(2) 0.032(16) 0.11(3) -0.005(18) -0.03(2) 0.020(15)
C89 0.11(3) 0.07(2) 0.05(2) -0.026(17) 0.03(2) -0.05(2)
C90 0.047(19) 0.11(3) 0.036(17) 0.008(17) 0.024(15) -0.005(19)
NC1 0.07(2) 0.047(18) 0.13(3) -0.024(19) 0.01(2) -0.008(15)
NC2 0.09(2) 0.06(2) 0.08(2) 0.001(18) -0.01(2) 0.007(18)
NC3 0.24(8) 0.28(8) 0.12(5) -0.08(5) 0.01(5) 0.15(7)
NC4 0.24(7) 0.58(13) 0.33(9) -0.38(10) 0.14(7) -0.29(8)
NC5 0.07(2) 0.08(2) 0.12(3) -0.01(2) 0.02(2) -0.006(19)
NC6 0.07(3) 0.12(4) 0.18(5) -0.06(3) -0.03(3) 0.05(3)
CN1 0.07(3) 0.05(2) 0.20(6) 0.01(3) 0.06(4) 0.02(2)
CN2 0.07(3) 0.31(11) 0.11(5) -0.01(6) 0.03(3) 0.07(5)
CN3 0.20(7) 0.14(5) 0.13(5) -0.11(5) 0.00(5) -0.05(5)
CN4 0.05(3) 0.12(5) 0.14(4) -0.05(4) -0.01(3) 0.02(3)
CN5 0.12(5) 0.07(3) 0.25(8) -0.08(4) -0.07(5) 0.03(3)
CN6 0.05(3) 0.18(7) 0.40(13) -0.18(8) 0.08(5) -0.04(4)

loop_
_atom_type_symbol
_atom_type_description
_atom_type_scat_dispersion_real
_atom_type_scat_dispersion_imag
_atom_type_scat_source
C C 0.0033 0.0016 'International Tables Vol C Tables 4.2.6.8 and 6.1.1.4'
N N 0.0061 0.0033 'International Tables Vol C Tables 4.2.6.8 and 6.1.1.4'
O O 0.0106 0.0060 'International Tables Vol C Tables 4.2.6.8 and 6.1.1.4'
K K 0.2009 0.2494 'International Tables Vol C Tables 4.2.6.8 and 6.1.1.4'
Mo Mo -1.6832 0.6857 'International Tables Vol C Tables 4.2.6.8 and 6.1.1.4'
Bi Bi -4.1077 10.2566 'International Tables Vol C Tables 4.2.6.8 and 6.1.1.4'
H H 0.0000 0.0000 'International Tables Vol C Tables 4.2.6.8 and 6.1.1.4'

loop_
_geom_angle_atom_site_label_1
_geom_angle_atom_site_label_2
_geom_angle_atom_site_label_3
_geom_angle
Mo4 Bi1 Mo1 68.54(6)
Mo4 Bi1 Bi4 64.57(5)
Mo1 Bi1 Bi4 64.26(5)
Mo2 Bi2 Mo3 69.43(7)
Mo2 Bi2 Bi6 66.14(5)
Mo3 Bi2 Bi6 64.69(5)
Mo2 Bi3 Mo3 69.91(6)
Mo2 Bi3 Bi6 66.26(5)
Mo3 Bi3 Bi6 64.97(5)
Bi5 Bi4 Bi1 97.17(4)
Bi5 Bi4 Mo1 55.25(5)
Bi1 Bi4 Mo1 55.66(5)
Bi5 Bi4 Mo4 55.49(5)
Bi1 Bi4 Mo4 55.39(5)
Mo1 Bi4 Mo4 61.95(6)
Mo1 Bi5 Mo4 68.89(6)
Mo1 Bi5 Bi4 64.72(5)
Mo4 Bi5 Bi4 64.75(5)
Bi2 Bi6 Bi3 96.29(5)
Bi2 Bi6 Mo3 55.82(5)
Bi3 Bi6 Mo3 55.31(5)
Bi2 Bi6 Mo2 54.78(5)
Bi3 Bi6 Mo2 54.56(5)
Mo3 Bi6 Mo2 61.98(6)
CO3 Mo1 CO11 98.2(9)
CO3 Mo1 CO7 86.2(10)
CO11 Mo1 CO7 94.1(11)
CO3 Mo1 Bi5 96.4(6)
CO11 Mo1 Bi5 164.3(6)
CO7 Mo1 Bi5 81.4(9)
CO3 Mo1 Bi1 111.6(6)
CO11 Mo1 Bi1 75.4(8)
CO7 Mo1 Bi1 160.2(8)
Bi5 Mo1 Bi1 104.17(7)
CO3 Mo1 Bi4 147.8(6)
CO11 Mo1 Bi4 108.2(7)
CO7 Mo1 Bi4 109.3(8)
Bi5 Mo1 Bi4 60.03(5)
Bi1 Mo1 Bi4 60.08(5)
CO3 Mo1 Mo4 89.9(6)
CO11 Mo1 Mo4 129.5(7)
CO7 Mo1 Mo4 136.3(8)
Bi5 Mo1 Mo4 55.79(6)
Bi1 Mo1 Mo4 55.61(5)
Bi4 Mo1 Mo4 59.17(5)
CO5 Mo2 CO10 90.2(9)
CO5 Mo2 CO12 89.7(11)
CO10 Mo2 CO12 93.1(12)
CO5 Mo2 Bi3 111.8(7)
CO10 Mo2 Bi3 155.5(7)
CO12 Mo2 Bi3 76.9(9)
CO5 Mo2 Bi2 102.3(9)
CO10 Mo2 Bi2 81.4(7)
CO12 Mo2 Bi2 166.7(7)
Bi3 Mo2 Bi2 103.20(7)
CO5 Mo2 Bi6 152.0(8)
CO10 Mo2 Bi6 105.9(6)
CO12 Mo2 Bi6 111.6(8)
Bi3 Mo2 Bi6 59.18(5)
Bi2 Mo2 Bi6 59.08(5)
CO4 Mo3 CO9 89.1(9)
CO4 Mo3 CO1 92.3(11)
CO9 Mo3 CO1 91.7(11)
CO4 Mo3 Bi3 105.0(9)
CO9 Mo3 Bi3 80.6(7)
CO1 Mo3 Bi3 160.8(7)
CO4 Mo3 Bi2 103.4(6)
CO9 Mo3 Bi2 165.7(7)
CO1 Mo3 Bi2 81.1(9)
Bi3 Mo3 Bi2 102.34(7)
CO4 Mo3 Bi6 149.3(8)
CO9 Mo3 Bi6 112.1(7)
CO1 Mo3 Bi6 108.4(7)
Bi3 Mo3 Bi6 59.73(5)
Bi2 Mo3 Bi6 59.49(5)
CO8 Mo4 CO6 92.5(11)
CO8 Mo4 CO2 92.4(10)
CO6 Mo4 CO2 89.4(10)
CO8 Mo4 Bi5 152.3(8)
CO6 Mo4 Bi5 112.9(8)
CO2 Mo4 Bi5 77.7(7)
CO8 Mo4 Bi1 81.2(7)
CO6 Mo4 Bi1 99.7(8)
CO2 Mo4 Bi1 169.1(7)
Bi5 Mo4 Bi1 103.97(7)
CO8 Mo4 Bi4 102.6(7)
CO6 Mo4 Bi4 151.7(7)
CO2 Mo4 Bi4 113.4(7)
Bi5 Mo4 Bi4 59.76(5)
Bi1 Mo4 Bi4 60.04(5)
CO8 Mo4 Mo1 137.1(7)
CO6 Mo4 Mo1 93.8(7)
CO2 Mo4 Mo1 130.1(7)
Bi5 Mo4 Mo1 55.32(5)
Bi1 Mo4 Mo1 55.85(6)
Bi4 Mo4 Mo1 58.88(5)
O22 K1 O2 95.4(6)
O22 K1 O19 97.3(6)
O2 K1 O19 100.2(6)
O22 K1 O1 115.6(6)
O2 K1 O1 59.6(5)
O19 K1 O1 141.7(6)
O22 K1 O10 60.8(6)
O2 K1 O10 136.2(6)
O19 K1 O10 117.9(6)
O1 K1 O10 96.0(6)
O22 K1 O6 137.9(6)
O2 K1 O6 122.0(6)
O19 K1 O6 60.3(5)
O1 K1 O6 100.8(5)
O10 K1 O6 96.6(6)
O22 K1 N6 119.7(7)
O2 K1 N6 119.4(6)
O19 K1 N6 119.9(6)
O1 K1 N6 60.8(6)
O10 K1 N6 60.1(6)
O6 K1 N6 60.6(6)
O22 K1 N7 60.1(7)
O2 K1 N7 60.5(6)
O19 K1 N7 60.5(6)
O1 K1 N7 119.0(6)
O10 K1 N7 119.7(6)
O6 K1 N7 119.8(6)
N6 K1 N7 179.7(7)
O14 K2 O17 62.0(6)
O14 K2 O28 115.5(7)
O17 K2 O28 94.7(6)
O14 K2 O12 96.1(6)
O17 K2 O12 117.9(5)
O28 K2 O12 143.1(6)
O14 K2 O18 137.6(6)
O17 K2 O18 96.1(6)
O28 K2 O18 101.3(7)
O12 K2 O18 60.7(5)
O14 K2 O8 92.6(6)
O17 K2 O8 132.1(6)
O28 K2 O8 58.6(6)
O12 K2 O8 103.7(6)
O18 K2 O8 125.7(6)
O14 K2 N9 121.6(7)
O17 K2 N9 60.7(7)
O28 K2 N9 60.5(7)
O12 K2 N9 119.3(6)
O18 K2 N9 59.4(6)
O8 K2 N9 118.4(7)
O14 K2 N10 60.0(6)
O17 K2 N10 121.1(6)
O28 K2 N10 118.3(7)
O12 K2 N10 60.6(6)
O18 K2 N10 120.1(5)
O8 K2 N10 60.3(6)
N9 K2 N10 178.2(8)
O29 K3 O7 96.7(7)
O29 K3 O4 135.7(6)
O7 K3 O4 59.8(6)
O29 K3 O25 99.8(7)
O7 K3 O25 96.7(6)
O4 K3 O25 118.7(6)
O29 K3 O16 122.8(7)
O7 K3 O16 135.7(6)
O4 K3 O16 96.5(6)
O25 K3 O16 60.2(6)
O29 K3 O21 59.4(7)
O7 K3 O21 119.6(6)
O4 K3 O21 97.9(6)
O25 K3 O21 138.5(6)
O16 K3 O21 99.1(6)
O29 K3 N1 119.4(8)
O7 K3 N1 120.2(6)
O4 K3 N1 61.2(6)
O25 K3 N1 119.1(7)
O16 K3 N1 59.6(6)
O21 K3 N1 60.7(6)
O29 K3 N2 60.6(9)
O7 K3 N2 60.3(7)
O4 K3 N2 119.2(8)
O25 K3 N2 60.4(7)
O16 K3 N2 119.9(7)
O21 K3 N2 119.4(8)
N1 K3 N2 179.5(8)
O23 K4 O13 100.1(6)
O23 K4 O26 141.2(6)
O13 K4 O26 59.7(6)
O23 K4 O20 58.8(5)
O13 K4 O20 117.2(5)
O26 K4 O20 99.0(6)
O23 K4 O24 99.2(6)
O13 K4 O24 99.6(5)
O26 K4 O24 115.8(6)
O20 K4 O24 139.0(6)
O23 K4 O3 116.9(6)
O13 K4 O3 138.7(5)
O26 K4 O3 96.3(5)
O20 K4 O3 98.3(5)
O24 K4 O3 58.6(5)
O23 K4 N3 61.6(6)
O13 K4 N3 62.1(6)
O26 K4 N3 120.2(7)
O20 K4 N3 119.0(6)
O24 K4 N3 62.0(6)
O3 K4 N3 119.3(6)
O23 K4 N5 118.7(6)
O13 K4 N5 118.8(6)
O26 K4 N5 60.5(6)
O20 K4 N5 61.6(6)
O24 K4 N5 116.8(6)
O3 K4 N5 59.4(6)
N3 K4 N5 178.7(7)
O9 K5 O15 60.1(5)
O9 K5 O30 98.8(6)
O15 K5 O30 111.2(7)
O9 K5 O5 97.8(6)
O15 K5 O5 141.7(6)
O30 K5 O5 102.5(7)
O9 K5 O27 147.5(7)
O15 K5 O27 103.2(6)
O30 K5 O27 59.1(6)
O5 K5 O27 109.6(7)
O9 K5 O11 112.5(6)
O15 K5 O11 97.9(6)
O30 K5 O11 145.2(7)
O5 K5 O11 59.7(6)
O27 K5 O11 96.7(6)
O9 K5 N4 119.8(6)
O15 K5 N4 61.9(5)
O30 K5 N4 116.1(7)
O5 K5 N4 118.3(6)
O27 K5 N4 61.7(6)
O11 K5 N4 61.3(6)
O9 K5 N8 61.8(6)
O15 K5 N8 119.3(6)
O30 K5 N8 62.5(7)
O5 K5 N8 61.6(6)
O27 K5 N8 116.5(6)
O11 K5 N8 119.2(6)
N4 K5 N8 178.2(6)
OC4 K6 OC3 140.6(6)
OC4 K6 OC6 80.5(6)
OC3 K6 OC6 81.2(6)
OC4 K6 OC5 78.5(5)
OC3 K6 OC5 81.2(5)
OC6 K6 OC5 120.4(6)
OC4 K6 NC1 122.4(10)
OC3 K6 NC1 91.5(9)
OC6 K6 NC1 88.1(9)
OC5 K6 NC1 148.6(9)
OC4 K6 NC2 73.6(9)
OC3 K6 NC2 137.6(9)
OC6 K6 NC2 139.0(9)
OC5 K6 NC2 85.1(8)
NC1 K6 NC2 79.9(10)
OC4 K6 CO6 98.5(7)
OC3 K6 CO6 69.8(6)
OC6 K6 CO6 18.6(6)
OC5 K6 CO6 129.6(6)
NC1 K6 CO6 74.3(8)
NC2 K6 CO6 143.0(9)
C28 O1 C24 109(2)
C28 O1 K1 116.7(15)
C24 O1 K1 115.5(14)
C54 O2 C26 110(2)
C54 O2 K1 114.3(14)
C26 O2 K1 117.3(14)
C15 O3 C22 114(2)
C15 O3 K4 119.7(15)
C22 O3 K4 114.8(14)
C90 O4 C38 109(2)
C90 O4 K3 115.1(19)
C38 O4 K3 114.1(14)
C73 O5 C75 113(2)
C73 O5 K5 118.1(17)
C75 O5 K5 115.0(17)
C4 O6 C19 110(2)
C4 O6 K1 117.5(15)
C19 O6 K1 112.3(17)
C39 O7 C62 114(3)
C39 O7 K3 115.7(17)
C62 O7 K3 116.2(16)
C69 O8 C52 113(2)
C69 O8 K2 116.2(16)
C52 O8 K2 107.4(16)
C27 O9 C59 110(2)
C27 O9 K5 119.4(15)
C59 O9 K5 117.5(16)
C37 O10 C43 110(2)
C37 O10 K1 118.9(18)
C43 O10 K1 110.1(15)
C34 O11 C12 109.0(19)
C34 O11 K5 117.3(15)
C12 O11 K5 118.2(16)
C16 O12 C25 109(2)
C16 O12 K2 112.8(16)
C25 O12 K2 115.4(15)
C70 O13 C11 109(2)
C70 O13 K4 116.3(17)
C11 O13 K4 117.2(15)
C51 O14 C80 108(2)
C51 O14 K2 116.7(16)
C80 O14 K2 119.7(16)
C41 O15 C3 110.4(19)
C41 O15 K5 114.1(15)
C3 O15 K5 119.7(14)
C13 O16 C18 113(2)
C13 O16 K3 117.1(18)
C18 O16 K3 112.1(16)
C78 O17 C67 109(3)
C78 O17 K2 119.0(19)
C67 O17 K2 109.1(16)
C23 O18 C61 111(2)
C23 O18 K2 112.6(16)
C61 O18 K2 122.0(16)
C10 O19 C56 114(2)
C10 O19 K1 115.1(17)
C56 O19 K1 116.4(16)
C50 O20 C44 109(2)
C50 O20 K4 117.5(16)
C44 O20 K4 118.1(15)
C45 O21 C49 108(2)
C45 O21 K3 116(2)
C49 O21 K3 114.4(16)
C42 O22 C64 111(2)
C42 O22 K1 118.3(18)
C64 O22 K1 115.4(18)
C53 O23 C57 109(2)
C53 O23 K4 119.1(16)
C57 O23 K4 119.3(16)
C30 O24 C60 112(2)
C30 O24 K4 116.7(14)
C60 O24 K4 113.7(16)
C65 O25 C6 112(2)
C65 O25 K3 114(2)
C6 O25 K3 114.4(16)
C32 O26 C29 110(2)
C32 O26 K4 120.1(16)
C29 O26 K4 116.6(16)
C76 O27 C17 109(2)
C76 O27 K5 118.1(16)
C17 O27 K5 113.7(18)
C33 O28 C63 113(3)
C33 O28 K2 119(2)
C63 O28 K2 119.8(18)
C85 O29 C74 111(2)
C85 O29 K3 119(2)
C74 O29 K3 118.8(19)
C89 O30 C14 111(3)
C89 O30 K5 114(2)
C14 O30 K5 112(2)
C84 N1 C58 110(3)
C84 N1 C46 113(2)
C58 N1 C46 111(3)
C84 N1 K3 108.7(17)
C58 N1 K3 109.2(19)
C46 N1 K3 105(2)
C21 N2 C88 110(3)
C21 N2 C48 107(3)
C88 N2 C48 111(3)
C21 N2 K3 110.3(18)
C88 N2 K3 108.2(19)
C48 N2 K3 111(2)
C71 N3 C81 110(2)
C71 N3 C8 111(2)
C81 N3 C8 111(2)
C71 N3 K4 108.3(17)
C81 N3 K4 108.4(16)
C8 N3 K4 107.9(15)
C5 N4 C2 110(2)
C5 N4 C35 114.2(19)
C2 N4 C35 109(2)
C5 N4 K5 109.7(16)
C2 N4 K5 109.6(15)
C35 N4 K5 104.7(14)
C40 N5 C77 112(2)
C40 N5 C20 109(2)
C77 N5 C20 108(2)
C40 N5 K4 112.8(14)
C77 N5 K4 105.4(17)
C20 N5 K4 109.0(16)
C55 N6 C36 113(3)
C55 N6 C72 107(2)
C36 N6 C72 112(2)
C55 N6 K1 109.4(15)
C36 N6 K1 108.0(19)
C72 N6 K1 107.4(18)
C79 N7 C68 110(2)
C79 N7 C86 111(2)
C68 N7 C86 111(3)
C79 N7 K1 109.4(17)
C68 N7 K1 107.9(14)
C86 N7 K1 107.5(18)
C31 N8 C7 110(2)
C31 N8 C47 114(2)
C7 N8 C47 109(2)
C31 N8 K5 109.4(16)
C7 N8 K5 108.4(15)
C47 N8 K5 105.9(16)
C87 N9 C82 110(3)
C87 N9 C9 106(3)
C82 N9 C9 116(3)
C87 N9 K2 110.5(17)
C82 N9 K2 109.8(18)
C9 N9 K2 104.2(18)
C1 N10 C66 109(2)
C1 N10 C83 111(2)
C66 N10 C83 109(2)
C1 N10 K2 108.8(17)
C66 N10 K2 109.2(17)
C83 N10 K2 110.3(17)
OC1 CO1 Mo3 170(3)
OC2 CO2 Mo4 170(2)
OC3 CO3 Mo1 175.0(18)
CO3 OC3 K6 135.9(14)
OC4 CO4 Mo3 176(2)
CO4 OC4 K6 138.1(16)
OC5 CO5 Mo2 178(2)
CO5 OC5 K6 130.0(18)
OC6 CO6 Mo4 176(2)
OC6 CO6 K6 46.5(15)
Mo4 CO6 K6 137.6(12)
CO6 OC6 K6 114.9(19)
OC7 CO7 Mo1 174(3)
OC8 CO8 Mo4 177(2)
OC9 CO9 Mo3 176(2)
OC10 CO10 Mo2 172(2)
OC11 CO11 Mo1 172(2)
OC12 CO12 Mo2 165(3)
N10 C1 C69 114(3)
N10 C1 H1A 108.8
C69 C1 H1A 108.8
N10 C1 H1B 108.8
C69 C1 H1B 108.8
H1A C1 H1B 107.7
N4 C2 C76 117(2)
N4 C2 H2A 108.0
C76 C2 H2A 108.1
N4 C2 H2B 108.1
C76 C2 H2B 108.0
H2A C2 H2B 107.3
C35 C3 O15 106.7(19)
C35 C3 H3A 110.4
O15 C3 H3A 110.4
C35 C3 H3B 110.4
O15 C3 H3B 110.4
H3A C3 H3B 108.6
O6 C4 C72 109(2)
O6 C4 H4A 109.9
C72 C4 H4A 109.9
O6 C4 H4B 109.9
C72 C4 H4B 109.9
H4A C4 H4B 108.3
N4 C5 C12 117(2)
N4 C5 H5A 108.0
C12 C5 H5A 108.0
N4 C5 H5B 108.0
C12 C5 H5B 108.0
H5A C5 H5B 107.3
O25 C6 C18 109(2)
O25 C6 H6A 109.9
C18 C6 H6A 109.9
O25 C6 H6B 109.9
C18 C6 H6B 109.9
H6A C6 H6B 108.3
N8 C7 C73 117(3)
N8 C7 H7A 108.1
C73 C7 H7A 108.1
N8 C7 H7B 108.1
C73 C7 H7B 108.1
H7A C7 H7B 107.3
N3 C8 C11 115(3)
N3 C8 H8A 108.5
C11 C8 H8A 108.5
N3 C8 H8B 108.5
C11 C8 H8B 108.5
H8A C8 H8B 107.5
N9 C9 C78 109(3)
N9 C9 H9A 109.9
C78 C9 H9A 109.9
N9 C9 H9B 109.9
C78 C9 H9B 109.9
H9A C9 H9B 108.3
O19 C10 C19 112(3)
O19 C10 H10A 109.2
C19 C10 H10A 109.2
O19 C10 H10B 109.1
C19 C10 H10B 109.2
H10A C10 H10B 107.9
O13 C11 C8 109(2)
O13 C11 H11A 109.9
C8 C11 H11A 109.9
O13 C11 H11B 109.9
C8 C11 H11B 109.9
H11A C11 H11B 108.3
O11 C12 C5 109(2)
O11 C12 H12A 110.0
C5 C12 H12A 110.0
O11 C12 H12B 110.0
C5 C12 H12B 110.0
H12A C12 H12B 108.4
O16 C13 C58 111(3)
O16 C13 H13A 109.4
C58 C13 H13A 109.4
O16 C13 H13B 109.4
C58 C13 H13B 109.4
H13A C13 H13B 108.0
C17 C14 O30 125(5)
C17 C14 H14A 106.4
O30 C14 H14A 106.6
C17 C14 H14B 105.8
O30 C14 H14B 105.6
H14A C14 H14B 106.4
O3 C15 C40 109(2)
O3 C15 H15A 109.8
C40 C15 H15A 109.8
O3 C15 H15B 109.8
C40 C15 H15B 109.8
H15A C15 H15B 108.2
O12 C16 C66 110(2)
O12 C16 H16A 109.7
C66 C16 H16A 109.8
O12 C16 H16B 109.7
C66 C16 H16B 109.7
H16A C16 H16B 108.2
C14 C17 O27 115(4)
C14 C17 H17A 108.9
O27 C17 H17A 108.3
C14 C17 H17B 108.0
O27 C17 H17B 108.8
H17A C17 H17B 107.5
O16 C18 C6 112(2)
O16 C18 H18A 109.3
C6 C18 H18A 109.3
O16 C18 H18B 109.4
C6 C18 H18B 109.4
H18A C18 H18B 108.0
O6 C19 C10 111(2)
O6 C19 H19A 109.5
C10 C19 H19A 109.5
O6 C19 H19B 109.5
C10 C19 H19B 109.5
H19A C19 H19B 108.1
N5 C20 C32 115(2)
N5 C20 H20A 108.5
C32 C20 H20A 108.5
N5 C20 H20B 108.5
C32 C20 H20B 108.5
H20A C20 H20B 107.5
N2 C21 C39 112(3)
N2 C21 H21A 109.3
C39 C21 H21A 109.3
N2 C21 H21B 109.3
C39 C21 H21B 109.3
H21A C21 H21B 107.9
O3 C22 C30 112(2)
O3 C22 H22A 109.3
C30 C22 H22A 109.3
O3 C22 H22B 109.3
C30 C22 H22B 109.3
H22A C22 H22B 107.9
O18 C23 C25 111(2)
O18 C23 H23A 109.4
C25 C23 H23A 109.3
O18 C23 H23B 109.4
C25 C23 H23B 109.4
H23A C23 H23B 108.0
O1 C24 C55 109(2)
O1 C24 H24A 110.0
C55 C24 H24A 110.0
O1 C24 H24B 110.0
C55 C24 H24B 110.0
H24A C24 H24B 108.4
O12 C25 C23 108(2)
O12 C25 H25A 110.1
C23 C25 H25A 110.1
O12 C25 H25B 110.1
C23 C25 H25B 110.1
H25A C25 H25B 108.4
O2 C26 C68 110(2)
O2 C26 H26A 109.6
C68 C26 H26A 109.6
O2 C26 H26B 109.6
C68 C26 H26B 109.6
H26A C26 H26B 108.1
O9 C27 C41 107(2)
O9 C27 H27A 110.3
C41 C27 H27A 110.3
O9 C27 H27B 110.3
C41 C27 H27B 110.3
H27A C27 H27B 108.6
O1 C28 C54 108(2)
O1 C28 H28A 110.1
C54 C28 H28A 110.1
O1 C28 H28B 110.1
C54 C28 H28B 110.1
H28A C28 H28B 108.4
O26 C29 C70 109(2)
O26 C29 H29A 109.8
C70 C29 H29A 109.8
O26 C29 H29B 109.9
C70 C29 H29B 109.8
H29A C29 H29B 108.3
O24 C30 C22 110(2)
O24 C30 H30A 109.7
C22 C30 H30A 109.8
O24 C30 H30B 109.8
C22 C30 H30B 109.8
H30A C30 H30B 108.2
N8 C31 C59 115(3)
N8 C31 H31A 108.6
C59 C31 H31A 108.5
N8 C31 H31B 108.6
C59 C31 H31B 108.5
H31A C31 H31B 107.5
O26 C32 C20 110(2)
O26 C32 H32A 109.6
C20 C32 H32A 109.6
O26 C32 H32B 109.5
C20 C32 H32B 109.5
H32A C32 H32B 108.1
O28 C33 C52 111(3)
O28 C33 H33A 109.4
C52 C33 H33A 109.4
O28 C33 H33B 109.4
C52 C33 H33B 109.4
H33A C33 H33B 108.0
O11 C34 C75 109(2)
O11 C34 H34A 109.9
C75 C34 H34A 109.9
O11 C34 H34B 109.9
C75 C34 H34B 109.9
H34A C34 H34B 108.3
C3 C35 N4 117(2)
C3 C35 H35A 108.1
N4 C35 H35A 108.1
C3 C35 H35B 108.1
N4 C35 H35B 108.0
H35A C35 H35B 107.3
N6 C36 C37 114(3)
N6 C36 H36A 108.7
C37 C36 H36A 108.7
N6 C36 H36B 108.7
C37 C36 H36B 108.7
H36A C36 H36B 107.6
O10 C37 C36 107(3)
O10 C37 H37A 110.2
C36 C37 H37A 110.2
O10 C37 H37B 110.2
C36 C37 H37B 110.2
H37A C37 H37B 108.5
O4 C38 C84 109(2)
O4 C38 H38A 109.8
C84 C38 H38A 109.8
O4 C38 H38B 109.8
C84 C38 H38B 109.8
H38A C38 H38B 108.2
O7 C39 C21 113(3)
O7 C39 H39A 108.9
C21 C39 H39A 108.9
O7 C39 H39B 108.9
C21 C39 H39B 108.9
H39A C39 H39B 107.7
N5 C40 C15 112(2)
N5 C40 H40A 109.1
C15 C40 H40A 109.2
N5 C40 H40B 109.1
C15 C40 H40B 109.1
H40A C40 H40B 107.9
O15 C41 C27 111(2)
O15 C41 H41A 109.4
C27 C41 H41A 109.4
O15 C41 H41B 109.4
C27 C41 H41B 109.4
H41A C41 H41B 108.0
O22 C42 C79 109(2)
O22 C42 H42A 110.0
C79 C42 H42A 110.0
O22 C42 H42B 110.0
C79 C42 H42B 110.0
H42A C42 H42B 108.4
O10 C43 C64 113(3)
O10 C43 H43A 109.1
C64 C43 H43A 109.1
O10 C43 H43B 109.1
C64 C43 H43B 109.1
H43A C43 H43B 107.8
O20 C44 C77 107(2)
O20 C44 H44A 110.2
C77 C44 H44A 110.2
O20 C44 H44B 110.2
C77 C44 H44B 110.2
H44A C44 H44B 108.5
O21 C45 C74 107(3)
O21 C45 H45A 110.3
C74 C45 H45A 110.3
O21 C45 H45B 110.3
C74 C45 H45B 110.3
H45A C45 H45B 108.6
C49 C46 N1 118(3)
C49 C46 H46A 107.8
N1 C46 H46A 107.8
C49 C46 H46B 107.8
N1 C46 H46B 107.8
H46A C46 H46B 107.1
C89 C47 N8 119(3)
C89 C47 H47A 107.4
N8 C47 H47A 107.5
C89 C47 H47B 107.5
N8 C47 H47B 107.5
H47A C47 H47B 107.0
N2 C48 C65 108(3)
N2 C48 H48A 110.2
C65 C48 H48A 110.2
N2 C48 H48B 110.1
C65 C48 H48B 110.1
H48A C48 H48B 108.5
C46 C49 O21 106(3)
C46 C49 H49A 110.5
O21 C49 H49A 110.5
C46 C49 H49B 110.5
O21 C49 H49B 110.5
H49A C49 H49B 108.7
O20 C50 C53 109(2)
O20 C50 H50A 109.9
C53 C50 H50A 109.9
O20 C50 H50B 109.8
C53 C50 H50B 109.8
H50A C50 H50B 108.3
O14 C51 C67 107(3)
O14 C51 H51A 110.4
C67 C51 H51A 110.3
O14 C51 H51B 110.3
C67 C51 H51B 110.3
H51A C51 H51B 108.6
O8 C52 C33 108(3)
O8 C52 H52A 110.0
C33 C52 H52A 110.0
O8 C52 H52B 110.0
C33 C52 H52B 110.0
H52A C52 H52B 108.4
O23 C53 C50 110(2)
O23 C53 H53A 109.8
C50 C53 H53A 109.8
O23 C53 H53B 109.7
C50 C53 H53B 109.7
H53A C53 H53B 108.2
O2 C54 C28 109(2)
O2 C54 H54A 109.9
C28 C54 H54A 109.9
O2 C54 H54B 109.9
C28 C54 H54B 109.9
H54A C54 H54B 108.3
N6 C55 C24 115(3)
N6 C55 H55A 108.5
C24 C55 H55A 108.5
N6 C55 H55B 108.5
C24 C55 H55B 108.5
H55A C55 H55B 107.5
O19 C56 C86 109(3)
O19 C56 H56A 109.9
C86 C56 H56A 109.9
O19 C56 H56B 109.9
C86 C56 H56B 109.9
H56A C56 H56B 108.3
O23 C57 C81 108(2)
O23 C57 H57A 110.0
C81 C57 H57A 110.0
O23 C57 H57B 110.0
C81 C57 H57B 110.1
H57A C57 H57B 108.4
C13 C58 N1 112(3)
C13 C58 H58A 109.1
N1 C58 H58A 109.1
C13 C58 H58B 109.1
N1 C58 H58B 109.1
H58A C58 H58B 107.9
O9 C59 C31 108(2)
O9 C59 H59A 110.0
C31 C59 H59A 110.0
O9 C59 H59B 110.0
C31 C59 H59B 110.0
H59A C59 H59B 108.4
O24 C60 C71 111(2)
O24 C60 H60A 109.4
C71 C60 H60A 109.4
O24 C60 H60B 109.4
C71 C60 H60B 109.4
H60A C60 H60B 108.0
O18 C61 C87 106(2)
O18 C61 H61A 110.5
C87 C61 H61A 110.4
O18 C61 H61B 110.5
C87 C61 H61B 110.5
H61A C61 H61B 108.7
O7 C62 C90 112(3)
O7 C62 H62A 109.2
C90 C62 H62A 109.2
O7 C62 H62B 109.3
C90 C62 H62B 109.3
H62A C62 H62B 107.9
C82 C63 O28 107(3)
C82 C63 H63A 110.4
O28 C63 H63A 110.4
C82 C63 H63B 110.4
O28 C63 H63B 110.4
H63A C63 H63B 108.6
C43 C64 O22 109(3)
C43 C64 H64A 109.8
O22 C64 H64A 109.8
C43 C64 H64B 109.8
O22 C64 H64B 109.8
H64A C64 H64B 108.2
O25 C65 C48 109(3)
O25 C65 H65A 109.8
C48 C65 H65A 109.9
O25 C65 H65B 109.8
C48 C65 H65B 109.8
H65A C65 H65B 108.3
N10 C66 C16 114(3)
N10 C66 H66A 108.8
C16 C66 H66A 108.9
N10 C66 H66B 108.9
C16 C66 H66B 108.8
H66A C66 H66B 107.7
O17 C67 C51 112(3)
O17 C67 H67A 109.2
C51 C67 H67A 109.2
O17 C67 H67B 109.2
C51 C67 H67B 109.3
H67A C67 H67B 107.9
N7 C68 C26 114(3)
N7 C68 H68A 108.7
C26 C68 H68A 108.7
N7 C68 H68B 108.7
C26 C68 H68B 108.7
H68A C68 H68B 107.6
O8 C69 C1 111(2)
O8 C69 H69A 109.5
C1 C69 H69A 109.5
O8 C69 H69B 109.4
C1 C69 H69B 109.5
H69A C69 H69B 108.1
O13 C70 C29 110(2)
O13 C70 H70A 109.8
C29 C70 H70A 109.8
O13 C70 H70B 109.8
C29 C70 H70B 109.8
H70A C70 H70B 108.2
N3 C71 C60 115(3)
N3 C71 H71A 108.5
C60 C71 H71A 108.5
N3 C71 H71B 108.5
C60 C71 H71B 108.5
H71A C71 H71B 107.5
C4 C72 N6 111(2)
C4 C72 H72A 109.5
N6 C72 H72A 109.5
C4 C72 H72B 109.5
N6 C72 H72B 109.5
H72A C72 H72B 108.1
O5 C73 C7 110(2)
O5 C73 H73A 109.8
C7 C73 H73A 109.8
O5 C73 H73B 109.8
C7 C73 H73B 109.8
H73A C73 H73B 108.2
O29 C74 C45 111(2)
O29 C74 H74A 109.5
C45 C74 H74A 109.4
O29 C74 H74B 109.4
C45 C74 H74B 109.4
H74A C74 H74B 108.0
O5 C75 C34 112(2)
O5 C75 H75A 109.2
C34 C75 H75A 109.2
O5 C75 H75B 109.2
C34 C75 H75B 109.2
H75A C75 H75B 107.9
O27 C76 C2 111(2)
O27 C76 H76A 109.5
C2 C76 H76A 109.5
O27 C76 H76B 109.5
C2 C76 H76B 109.5
H76A C76 H76B 108.1
N5 C77 C44 116(2)
N5 C77 H77A 108.2
C44 C77 H77A 108.2
N5 C77 H77B 108.2
C44 C77 H77B 108.2
H77A C77 H77B 107.3
O17 C78 C9 106(2)
O17 C78 H78A 110.5
C9 C78 H78A 110.6
O17 C78 H78B 110.5
C9 C78 H78B 110.5
H78A C78 H78B 108.7
N7 C79 C42 113(2)
N7 C79 H79A 108.9
C42 C79 H79A 108.9
N7 C79 H79B 108.9
C42 C79 H79B 108.9
H79A C79 H79B 107.7
O14 C80 C83 108(2)
O14 C80 H80A 110.2
C83 C80 H80A 110.1
O14 C80 H80B 110.2
C83 C80 H80B 110.2
H80A C80 H80B 108.5
N3 C81 C57 117(2)
N3 C81 H81A 108.1
C57 C81 H81A 108.1
N3 C81 H81B 108.1
C57 C81 H81B 108.1
H81A C81 H81B 107.3
C63 C82 N9 117(3)
C63 C82 H82A 108.0
N9 C82 H82A 108.0
C63 C82 H82B 108.0
N9 C82 H82B 108.0
H82A C82 H82B 107.3
C80 C83 N10 114(3)
C80 C83 H83A 108.9
N10 C83 H83A 108.9
C80 C83 H83B 108.8
N10 C83 H83B 108.8
H83A C83 H83B 107.7
N1 C84 C38 114(3)
N1 C84 H84A 108.6
C38 C84 H84A 108.7
N1 C84 H84B 108.7
C38 C84 H84B 108.7
H84A C84 H84B 107.6
O29 C85 C88 113(3)
O29 C85 H85A 109.0
C88 C85 H85A 109.0
O29 C85 H85B 109.1
C88 C85 H85B 109.1
H85A C85 H85B 107.8
C56 C86 N7 115(2)
C56 C86 H86A 108.6
N7 C86 H86A 108.6
C56 C86 H86B 108.5
N7 C86 H86B 108.6
H86A C86 H86B 107.6
N9 C87 C61 119(3)
N9 C87 H87A 107.5
C61 C87 H87A 107.5
N9 C87 H87B 107.5
C61 C87 H87B 107.5
H87A C87 H87B 107.0
N2 C88 C85 114(2)
N2 C88 H88A 108.7
C85 C88 H88A 108.7
N2 C88 H88B 108.7
C85 C88 H88B 108.7
H88A C88 H88B 107.6
O30 C89 C47 110(3)
O30 C89 H89A 109.7
C47 C89 H89A 109.7
O30 C89 H89B 109.6
C47 C89 H89B 109.6
H89A C89 H89B 108.2
O4 C90 C62 108(3)
O4 C90 H90A 110.1
C62 C90 H90A 110.1
O4 C90 H90B 110.1
C62 C90 H90B 110.1
H90A C90 H90B 108.4
CN1 NC1 K6 123(3)
CN1 NC1 HC1A 106.7
K6 NC1 HC1A 106.7
CN1 NC1 HC1B 106.7
K6 NC1 HC1B 106.7
HC1A NC1 HC1B 106.6
CN3 NC2 K6 120(4)
CN3 NC2 HC2A 107.6
K6 NC2 HC2A 107.4
CN3 NC2 HC2B 106.7
K6 NC2 HC2B 107.4
HC2A NC2 HC2B 106.9
CN2 NC3 HC3A 109.6
CN2 NC3 HC3B 109.6
HC3A NC3 HC3B 109.5
CN2 NC3 HC3C 109.2
HC3A NC3 HC3C 109.5
HC3B NC3 HC3C 109.5
CN4 NC4 HC4A 103.6
CN4 NC4 HC4B 112.3
HC4A NC4 HC4B 109.5
CN4 NC4 HC4C 112.4
HC4A NC4 HC4C 109.5
HC4B NC4 HC4C 109.5
CN6 NC5 HC5A 109.5
CN6 NC5 HC5B 109.8
HC5A NC5 HC5B 109.5
CN6 NC5 HC5C 109.2
HC5A NC5 HC5C 109.5
HC5B NC5 HC5C 109.5
CN5 NC6 HC6A 109.8
CN5 NC6 HC6B 109.6
HC6A NC6 HC6B 109.5
CN5 NC6 HC6C 109.1
HC6A NC6 HC6C 109.5
HC6B NC6 HC6C 109.5
NC1 CN1 CN2 121(4)
NC1 CN1 HN1A 107.1
CN2 CN1 HN1A 107.0
NC1 CN1 HN1B 107.1
CN2 CN1 HN1B 107.1
HN1A CN1 HN1B 106.8
NC3 CN2 CN1 105(7)
NC3 CN2 HN2A 110.5
CN1 CN2 HN2A 110.7
NC3 CN2 HN2B 110.8
CN1 CN2 HN2B 110.6
HN2A CN2 HN2B 108.8
NC2 CN3 CN4 116(4)
NC2 CN3 HN3A 108.0
CN4 CN3 HN3A 107.3
NC2 CN3 HN3B 109.1
CN4 CN3 HN3B 108.8
HN3A CN3 HN3B 107.6
NC4 CN4 CN3 74(7)
NC4 CN4 HN4A 117.9
CN3 CN4 HN4A 115.3
NC4 CN4 HN4B 117.5
CN3 CN4 HN4B 114.6
HN4A CN4 HN4B 112.6
CN6 CN5 NC6 136(6)
CN6 CN5 HN5A 103.3
NC6 CN5 HN5A 103.3
CN6 CN5 HN5B 102.8
NC6 CN5 HN5B 102.7
HN5A CN5 HN5B 105.1
CN5 CN6 NC5 128(6)
CN5 CN6 HN6A 105.6
NC5 CN6 HN6A 105.6
CN5 CN6 HN6B 105.2
NC5 CN6 HN6B 105.0
HN6A CN6 HN6B 106.0

loop_
_geom_bond_atom_site_label_1
_geom_bond_atom_site_label_2
_geom_bond_distance
Bi1 Mo4 2.855(2)
Bi1 Mo1 2.863(2)
Bi1 Bi4 3.0051(17)
Bi2 Mo2 2.844(2)
Bi2 Mo3 2.868(2)
Bi2 Bi6 2.9865(19)
Bi3 Mo2 2.834(2)
Bi3 Mo3 2.844(2)
Bi3 Bi6 2.9868(18)
Bi4 Bi5 2.9923(18)
Bi4 Mo1 3.123(2)
Bi4 Mo4 3.133(2)
Bi5 Mo1 2.838(2)
Bi5 Mo4 2.854(2)
Bi6 Mo3 3.134(2)
Bi6 Mo2 3.184(2)
Mo1 CO3 1.92(2)
Mo1 CO11 1.92(2)
Mo1 CO7 1.98(3)
Mo1 Mo4 3.220(3)
Mo2 CO5 1.93(3)
Mo2 CO10 1.96(2)
Mo2 CO12 1.98(2)
Mo3 CO4 1.95(3)
Mo3 CO9 1.96(3)
Mo3 CO1 1.97(2)
Mo4 CO8 1.92(2)
Mo4 CO6 1.93(3)
Mo4 CO2 2.00(2)
K1 O22 2.79(2)
K1 O2 2.811(17)
K1 O19 2.820(19)
K1 O1 2.820(17)
K1 O10 2.839(19)
K1 O6 2.838(19)
K1 N6 3.00(2)
K1 N7 3.04(2)
K2 O14 2.781(19)
K2 O17 2.790(19)
K2 O28 2.80(2)
K2 O12 2.82(2)
K2 O18 2.855(18)
K2 O8 2.87(2)
K2 N9 2.98(2)
K2 N10 3.02(2)
K3 O29 2.80(2)
K3 O7 2.823(19)
K3 O4 2.841(19)
K3 O25 2.86(2)
K3 O16 2.87(2)
K3 O21 2.88(2)
K3 N1 2.99(3)
K3 N2 3.00(3)
K4 O23 2.793(17)
K4 O13 2.810(19)
K4 O26 2.815(19)
K4 O20 2.819(19)
K4 O24 2.856(18)
K4 O3 2.871(19)
K4 N3 2.944(19)
K4 N5 2.95(2)
K5 O9 2.761(18)
K5 O15 2.765(18)
K5 O30 2.82(2)
K5 O5 2.829(19)
K5 O27 2.83(2)
K5 O11 2.833(17)
K5 N4 2.901(19)
K5 N8 2.90(2)
K6 OC4 2.666(17)
K6 OC3 2.691(15)
K6 OC6 2.73(2)
K6 OC5 2.740(18)
K6 NC1 2.84(3)
K6 NC2 2.86(3)
K6 CO6 3.42(3)
O1 C28 1.41(3)
O1 C24 1.46(3)
O2 C54 1.43(3)
O2 C26 1.45(3)
O3 C15 1.43(3)
O3 C22 1.43(3)
O4 C90 1.41(4)
O4 C38 1.44(4)
O5 C73 1.41(3)
O5 C75 1.42(4)
O6 C4 1.39(3)
O6 C19 1.41(3)
O7 C39 1.36(3)
O7 C62 1.42(4)
O8 C69 1.42(3)
O8 C52 1.44(3)
O9 C27 1.45(3)
O9 C59 1.46(3)
O10 C37 1.40(4)
O10 C43 1.42(4)
O11 C34 1.40(3)
O11 C12 1.45(3)
O12 C16 1.41(3)
O12 C25 1.47(3)
O13 C70 1.40(3)
O13 C11 1.44(3)
O14 C51 1.43(3)
O14 C80 1.44(4)
O15 C41 1.42(3)
O15 C3 1.46(3)
O16 C13 1.35(4)
O16 C18 1.41(3)
O17 C78 1.28(4)
O17 C67 1.47(3)
O18 C23 1.39(3)
O18 C61 1.47(3)
O19 C10 1.42(4)
O19 C56 1.44(4)
O20 C50 1.39(3)
O20 C44 1.44(3)
O21 C45 1.41(3)
O21 C49 1.44(4)
O22 C42 1.43(4)
O22 C64 1.45(4)
O23 C53 1.40(3)
O23 C57 1.43(3)
O24 C30 1.38(3)
O24 C60 1.44(4)
O25 C65 1.40(4)
O25 C6 1.43(3)
O26 C32 1.37(4)
O26 C29 1.43(3)
O27 C76 1.37(4)
O27 C17 1.48(4)
O28 C33 1.33(5)
O28 C63 1.48(4)
O29 C85 1.33(4)
O29 C74 1.41(5)
O30 C89 1.39(5)
O30 C14 1.43(4)
N1 C84 1.45(4)
N1 C58 1.50(4)
N1 C46 1.53(3)
N2 C21 1.47(5)
N2 C88 1.48(5)
N2 C48 1.52(4)
N3 C71 1.45(4)
N3 C81 1.45(4)
N3 C8 1.47(4)
N4 C5 1.44(3)
N4 C2 1.47(3)
N4 C35 1.47(3)
N5 C40 1.46(4)
N5 C77 1.46(4)
N5 C20 1.48(4)
N6 C55 1.47(3)
N6 C36 1.48(4)
N6 C72 1.51(4)
N7 C79 1.44(4)
N7 C68 1.46(4)
N7 C86 1.48(4)
N8 C31 1.43(4)
N8 C7 1.44(4)
N8 C47 1.45(4)
N9 C87 1.43(4)
N9 C82 1.49(4)
N9 C9 1.50(4)
N10 C1 1.43(4)
N10 C66 1.43(4)
N10 C83 1.52(4)
CO1 OC1 1.15(3)
CO2 OC2 1.10(3)
CO3 OC3 1.19(3)
CO4 OC4 1.17(3)
CO5 OC5 1.17(3)
CO6 OC6 1.20(3)
CO7 OC7 1.16(3)
CO8 OC8 1.21(3)
CO9 OC9 1.16(3)
CO10 OC10 1.15(3)
CO11 OC11 1.24(3)
CO12 OC12 1.19(3)
C1 C69 1.51(4)
C1 H1A 0.9900
C1 H1B 0.9900
C2 C76 1.52(5)
C2 H2A 0.9900
C2 H2B 0.9900
C3 C35 1.45(4)
C3 H3A 0.9900
C3 H3B 0.9900
C4 C72 1.52(4)
C4 H4A 0.9900
C4 H4B 0.9900
C5 C12 1.49(4)
C5 H5A 0.9900
C5 H5B 0.9900
C6 C18 1.48(5)
C6 H6A 0.9900
C6 H6B 0.9900
C7 C73 1.51(4)
C7 H7A 0.9900
C7 H7B 0.9900
C8 C11 1.51(4)
C8 H8A 0.9900
C8 H8B 0.9900
C9 C78 1.60(5)
C9 H9A 0.9900
C9 H9B 0.9900
C10 C19 1.45(5)
C10 H10A 0.9900
C10 H10B 0.9900
C11 H11A 0.9900
C11 H11B 0.9900
C12 H12A 0.9900
C12 H12B 0.9900
C13 C58 1.48(5)
C13 H13A 0.9900
C13 H13B 0.9900
C14 C17 1.13(5)
C14 H14A 0.9900
C14 H14B 0.9900
C15 C40 1.53(4)
C15 H15A 0.9900
C15 H15B 0.9900
C16 C66 1.51(4)
C16 H16A 0.9900
C16 H16B 0.9900
C17 H17A 0.9900
C17 H17B 0.9900
C18 H18A 0.9900
C18 H18B 0.9900
C19 H19A 0.9900
C19 H19B 0.9900
C20 C32 1.49(4)
C20 H20A 0.9900
C20 H20B 0.9900
C21 C39 1.50(6)
C21 H21A 0.9900
C21 H21B 0.9900
C22 C30 1.46(4)
C22 H22A 0.9900
C22 H22B 0.9900
C23 C25 1.51(4)
C23 H23A 0.9900
C23 H23B 0.9900
C24 C55 1.49(5)
C24 H24A 0.9900
C24 H24B 0.9900
C25 H25A 0.9900
C25 H25B 0.9900
C26 C68 1.47(5)
C26 H26A 0.9900
C26 H26B 0.9900
C27 C41 1.49(4)
C27 H27A 0.9900
C27 H27B 0.9900
C28 C54 1.50(4)
C28 H28A 0.9900
C28 H28B 0.9900
C29 C70 1.51(5)
C29 H29A 0.9900
C29 H29B 0.9900
C30 H30A 0.9900
C30 H30B 0.9900
C31 C59 1.50(5)
C31 H31A 0.9900
C31 H31B 0.9900
C32 H32A 0.9900
C32 H32B 0.9900
C33 C52 1.44(6)
C33 H33A 0.9900
C33 H33B 0.9900
C34 C75 1.50(4)
C34 H34A 0.9900
C34 H34B 0.9900
C35 H35A 0.9900
C35 H35B 0.9900
C36 C37 1.51(5)
C36 H36A 0.9900
C36 H36B 0.9900
C37 H37A 0.9900
C37 H37B 0.9900
C38 C84 1.49(5)
C38 H38A 0.9900
C38 H38B 0.9900
C39 H39A 0.9900
C39 H39B 0.9900
C40 H40A 0.9900
C40 H40B 0.9900
C41 H41A 0.9900
C41 H41B 0.9900
C42 C79 1.53(5)
C42 H42A 0.9900
C42 H42B 0.9900
C43 C64 1.43(5)
C43 H43A 0.9900
C43 H43B 0.9900
C44 C77 1.48(5)
C44 H44A 0.9900
C44 H44B 0.9900
C45 C74 1.57(5)
C45 H45A 0.9900
C45 H45B 0.9900
C46 C49 1.38(5)
C46 H46A 0.9900
C46 H46B 0.9900
C47 C89 1.44(5)
C47 H47A 0.9900
C47 H47B 0.9900
C48 C65 1.55(5)
C48 H48A 0.9900
C48 H48B 0.9900
C49 H49A 0.9900
C49 H49B 0.9900
C50 C53 1.52(4)
C50 H50A 0.9900
C50 H50B 0.9900
C51 C67 1.49(5)
C51 H51A 0.9900
C51 H51B 0.9900
C52 H52A 0.9900
C52 H52B 0.9900
C53 H53A 0.9900
C53 H53B 0.9900
C54 H54A 0.9900
C54 H54B 0.9900
C55 H55A 0.9900
C55 H55B 0.9900
C56 C86 1.47(5)
C56 H56A 0.9900
C56 H56B 0.9900
C57 C81 1.52(5)
C57 H57A 0.9900
C57 H57B 0.9900
C58 H58A 0.9900
C58 H58B 0.9900
C59 H59A 0.9900
C59 H59B 0.9900
C60 C71 1.48(4)
C60 H60A 0.9900
C60 H60B 0.9900
C61 C87 1.50(4)
C61 H61A 0.9900
C61 H61B 0.9900
C62 C90 1.51(5)
C62 H62A 0.9900
C62 H62B 0.9900
C63 C82 1.47(5)
C63 H63A 0.9900
C63 H63B 0.9900
C64 H64A 0.9900
C64 H64B 0.9900
C65 H65A 0.9900
C65 H65B 0.9900
C66 H66A 0.9900
C66 H66B 0.9900
C67 H67A 0.9900
C67 H67B 0.9900
C68 H68A 0.9900
C68 H68B 0.9900
C69 H69A 0.9900
C69 H69B 0.9900
C70 H70A 0.9900
C70 H70B 0.9900
C71 H71A 0.9900
C71 H71B 0.9900
C72 H72A 0.9900
C72 H72B 0.9900
C73 H73A 0.9900
C73 H73B 0.9900
C74 H74A 0.9900
C74 H74B 0.9900
C75 H75A 0.9900
C75 H75B 0.9900
C76 H76A 0.9900
C76 H76B 0.9900
C77 H77A 0.9900
C77 H77B 0.9900
C78 H78A 0.9900
C78 H78B 0.9900
C79 H79A 0.9900
C79 H79B 0.9900
C80 C83 1.50(5)
C80 H80A 0.9900
C80 H80B 0.9900
C81 H81A 0.9900
C81 H81B 0.9900
C82 H82A 0.9900
C82 H82B 0.9900
C83 H83A 0.9900
C83 H83B 0.9900
C84 H84A 0.9900
C84 H84B 0.9900
C85 C88 1.50(5)
C85 H85A 0.9900
C85 H85B 0.9900
C86 H86A 0.9900
C86 H86B 0.9900
C87 H87A 0.9900
C87 H87B 0.9900
C88 H88A 0.9900
C88 H88B 0.9900
C89 H89A 0.9900
C89 H89B 0.9900
C90 H90A 0.9900
C90 H90B 0.9900
NC1 CN1 1.42(6)
NC1 HC1A 0.9200
NC1 HC1B 0.9200
NC2 CN3 1.39(7)
NC2 HC2A 0.9200
NC2 HC2B 0.9200
NC3 CN2 1.32(7)
NC3 HC3A 0.9100
NC3 HC3B 0.9100
NC3 HC3C 0.9100
NC4 CN4 1.28(8)
NC4 HC4A 0.9100
NC4 HC4B 0.9100
NC4 HC4C 0.9100
NC5 CN6 1.51(6)
NC5 HC5A 0.9100
NC5 HC5B 0.9100
NC5 HC5C 0.9100
NC6 CN5 1.42(6)
NC6 HC6A 0.9100
NC6 HC6B 0.9100
NC6 HC6C 0.9100
CN1 CN2 1.73(9)
CN1 HN1A 0.9900
CN1 HN1B 0.9900
CN2 HN2A 0.9900
CN2 HN2B 0.9900
CN3 CN4 1.69(8)
CN3 HN3A 0.9900
CN3 HN3B 0.9900
CN4 HN4A 0.9900
CN4 HN4B 0.9900
CN5 CN6 1.08(7)
CN5 HN5A 0.9900
CN5 HN5B 0.9900
CN6 HN6A 0.9900
CN6 HN6B 0.9900
